data_7712700
loop_
_publ_author_name
'Zhou, Ning'
'Zou, Chao'
'Suo, Sa'
'Liu, Yuliang'
'Lin, Jinqiang'
'Zhang, Xiaobao'
'Shi, Minglin'
'Chang, Xiaoyong'
'Lu, Wei'

_publ_section_title
;
 Aggregation of phosphorescent Pd(II) and Pt(II) complexes with lipophilic
 counter-anions in non-polar solvents.
;
_journal_issue 17
_journal_name_full 'Dalton transactions (Cambridge, England : 2003)'
_journal_page_first 5503
_journal_page_last 5513
_journal_paper_doi 10.1039/d2dt03415h
_journal_volume 52
_journal_year 2023
_chemical_formula_moiety 'C42 H77 O6 S, C24 H21 N4 O Pd, C H2 Cl2'
_chemical_formula_sum 'C67 H100 Cl2 N4 O7 Pd S'
_chemical_formula_weight 1282.86
_space_group_crystal_system monoclinic
_space_group_IT_number 4
_space_group_name_Hall 'P 2yb'
_space_group_name_H-M_alt 'P 1 21 1'
_atom_sites_solution_hydrogens geom
_atom_sites_solution_primary dual
_audit_creation_date 2019-07-06
_audit_creation_method
;
Olex2 1.2
(compiled 2018.05.29 svn.r3508 for OlexSys, GUI svn.r5506)
;
_audit_update_record
;
2022-10-20 deposited with the CCDC.	2023-03-29 downloaded from the CCDC.
;
_cell_angle_alpha 90
_cell_angle_beta 90.4740(10)
_cell_angle_gamma 90
_cell_formula_units_Z 4
_cell_length_a 8.3719(2)
_cell_length_b 58.8373(16)
_cell_length_c 13.8630(4)
_cell_measurement_reflns_used 9828
_cell_measurement_temperature 200
_cell_measurement_theta_max 68.36
_cell_measurement_theta_min 3.00
_cell_volume 6828.4(3)
_computing_cell_refinement 'SAINT V8.38A (?, 2016)'
_computing_data_reduction 'SAINT V8.38A (?, 2016)'
_computing_molecular_graphics 'Olex2 (Dolomanov et al., 2009)'
_computing_publication_material 'Olex2 (Dolomanov et al., 2009)'
_computing_structure_refinement 'ShelXL (Sheldrick, 2015)'
_computing_structure_solution 'ShelXT (Sheldrick, 2015)'
_diffrn_ambient_temperature 200.0
_diffrn_detector 'Bruker PHOTO 100 area detector'
_diffrn_detector_area_resol_mean 7.9
_diffrn_detector_type 'CCD area detector'
_diffrn_measured_fraction_theta_full 0.986
_diffrn_measured_fraction_theta_max 0.985
_diffrn_measurement_device 'three-circle diffractometer'
_diffrn_measurement_device_type 'BrukerD8 venture microsource'
_diffrn_measurement_method '\w and \f scans'
_diffrn_radiation_monochromator 'mirror optics'
_diffrn_radiation_probe x-ray
_diffrn_radiation_type CuK\a
_diffrn_radiation_wavelength 1.54178
_diffrn_reflns_av_R_equivalents 0.0530
_diffrn_reflns_av_unetI/netI 0.0494
_diffrn_reflns_Laue_measured_fraction_full 0.986
_diffrn_reflns_Laue_measured_fraction_max 0.985
_diffrn_reflns_limit_h_max 10
_diffrn_reflns_limit_h_min -10
_diffrn_reflns_limit_k_max 70
_diffrn_reflns_limit_k_min -70
_diffrn_reflns_limit_l_max 14
_diffrn_reflns_limit_l_min -16
_diffrn_reflns_number 82855
_diffrn_reflns_point_group_measured_fraction_full 0.979
_diffrn_reflns_point_group_measured_fraction_max 0.978
_diffrn_reflns_theta_full 67.679
_diffrn_reflns_theta_max 68.357
_diffrn_reflns_theta_min 3.004
_diffrn_source 'microfocus sealed X-ray tube'
_diffrn_source_type 'Incoatec I\ms'
_diffrn_standards_number 0
_exptl_absorpt_coefficient_mu 3.606
_exptl_absorpt_correction_T_max 0.7531
_exptl_absorpt_correction_T_min 0.5211
_exptl_absorpt_correction_type multi-scan
_exptl_absorpt_process_details
'SADABS-2016/2 (Bruker,2016/2) was used for absorption correction. wR2(int) was 0.1130 before and 0.0608 after correction. The Ratio of minimum to maximum transmission is 0.6240. The \l/2 correction factor is Not present.'
_exptl_crystal_colour yellow
_exptl_crystal_colour_primary yellow
_exptl_crystal_density_diffrn 1.248
_exptl_crystal_description block
_exptl_crystal_F_000 2728
_exptl_crystal_size_max 0.36
_exptl_crystal_size_mid 0.32
_exptl_crystal_size_min 0.08
_refine_diff_density_max 0.855
_refine_diff_density_min -1.298
_refine_diff_density_rms 0.063
_refine_ls_abs_structure_details
;
 Refined as an inversion twin.
;
_refine_ls_abs_structure_Flack 0.480(7)
_refine_ls_extinction_coef 0.00043(3)
_refine_ls_extinction_expression Fc^*^=kFc[1+0.001xFc^2^\l^3^/sin(2\q)]^-1/4^
_refine_ls_extinction_method 'SHELXL-2018/3 (Sheldrick 2018)'
_refine_ls_goodness_of_fit_ref 1.065
_refine_ls_hydrogen_treatment constr
_refine_ls_matrix_type full
_refine_ls_number_parameters 1491
_refine_ls_number_reflns 24494
_refine_ls_number_restraints 1
_refine_ls_restrained_S_all 1.065
_refine_ls_R_factor_all 0.0476
_refine_ls_R_factor_gt 0.0460
_refine_ls_shift/su_max 0.003
_refine_ls_shift/su_mean 0.000
_refine_ls_structure_factor_coef Fsqd
_refine_ls_weighting_details 'w=1/[\s^2^(Fo^2^)+(0.0263P)^2^+12.4340P] where P=(Fo^2^+2Fc^2^)/3'
_refine_ls_weighting_scheme calc
_refine_ls_wR_factor_gt 0.1130
_refine_ls_wR_factor_ref 0.1140
_reflns_Friedel_coverage 0.964
_reflns_Friedel_fraction_full 0.972
_reflns_Friedel_fraction_max 0.970
_reflns_number_gt 23728
_reflns_number_total 24494
_reflns_threshold_expression 'I > 2\s(I)'
_cod_data_source_file d2dt03415h2.cif
_cod_data_source_block cxy0833_0m
_cod_depositor_comments 'Adding full bibliography for 7712699--7712700.cif.'
_cod_database_code 7712700
_shelx_shelxl_version_number 2018/3
_shelx_space_group_comment
;
The symmetry employed for this shelxl refinement is uniquely defined
by the following loop, which should always be used as a source of
symmetry information in preference to the above space-group names.
They are only intended as comments.
;
_shelx_estimated_absorpt_t_max 0.761
_shelx_estimated_absorpt_t_min 0.357
_olex2_refinement_description
;
1. Twinned data refinement
 Scales: 0.520(8)
 0.480(8)
2. Fixed Uiso
 At 1.2 times of:
  All C(H) groups, All C(H,H) groups
 At 1.5 times of:
  All C(H,H,H) groups
3.a Secondary CH2 refined with riding coordinates:
 C79(H79A,H79B), C54(H54A,H54B), C66(H66A,H66B), C75(H75A,H75B), C67(H67A,
 H67B), C80(H80A,H80B), C83(H83A,H83B), C53(H53A,H53B), C81(H81A,H81B),
 C71(H71A,H71B), C73(H73A,H73B), C69(H69A,H69B), C68(H68A,H68B), C55(H55A,H55B),
  C62(H62A,H62B), C58(H58A,H58B), C60(H60A,H60B), C56(H56A,H56B), C72(H72A,
 H72B), C57(H57A,H57B), C59(H59A,H59B), C61(H61A,H61B), C70(H70A,H70B),
 C85(H85A,H85B), C84(H84A,H84B), C74(H74A,H74B), C88(H88A,H88B), C82(H82A,H82B),
  C76(H76A,H76B), C86(H86A,H86B), C63(H63A,H63B), C87(H87A,H87B), C89(H89A,
 H89B), C95(H95A,H95B), C96(H96A,H96B), C108(H10A,H10B), C121(H12A,H12B),
 C99(H99A,H99B), C122(H12C,H12D), C124(H12E,H12F), C109(H10C,H10D), C123(H12G,
 H12H), C110(H11A,H11B), C98(H98A,H98B), C112(H11C,H11D), C125(H12I,H12J),
 C101(H10E,H10F), C97(H97A,H97B), C126(H12K,H12L), C116(H11E,H11F), C114(H11G,
 H11H), C115(H11I,H11J), C103(H10G,H10H), C127(H12M,H12N), C117(H11K,H11L),
 C105(H10I,H10J), C102(H10K,H10L), C100(H10M,H10N), C111(H11M,H11N), C129(H12O,
 H12P), C128(H12Q,H12R), C118(H11O,H11P), C104(H10O,H10P), C130(H13A,H13B),
 C113(H11Q,H11R), C131(H13C,H13D), C49(H49A,H49B), C50(H50A,H50B)
3.b Aromatic/amide H refined with riding coordinates:
 C91(H91), C92(H92), C133(H133), C134(H134), C37(H37), C45(H45), C30(H30),
 C27(H27), C46(H46), C28(H28), C40(H40), C33(H33), C31(H31), C41(H41), C29(H29),
  C32(H32), C17(H17), C16(H16), C9(H9), C8(H8), C7(H7), C6(H6), C3(H3),
 C22(H22), C5(H5), C21(H21), C4(H4), C13(H13)
3.c Idealised Me refined as rotating group:
 C64(H64A,H64B,H64C), C77(H77A,H77B,H77C), C90(H90A,H90B,H90C), C119(H11S,H11T,
 H11U), C106(H10Q,H10R,H10S), C132(H13E,H13F,H13G), C47(H47A,H47B,H47C),
 C48(H48A,H48B,H48C), C39(H39A,H39B,H39C), C23(H23A,H23B,H23C), C15(H15A,H15B,
 H15C), C24(H24A,H24B,H24C)
;
_olex2_submission_special_instructions 'No special instructions were received'

loop_
_space_group_symop_operation_xyz
'x, y, z'
'-x, y+1/2, -z'

loop_
_atom_site_label
_atom_site_type_symbol
_atom_site_fract_x
_atom_site_fract_y
_atom_site_fract_z
_atom_site_U_iso_or_equiv
_atom_site_adp_type
_atom_site_occupancy
_atom_site_site_symmetry_order
_atom_site_calc_flag
_atom_site_refinement_flags_posn
_atom_site_refinement_flags_adp
_atom_site_refinement_flags_occupancy
_atom_site_disorder_assembly
_atom_site_disorder_group
S1 S 0.8365(2) 0.45237(3) 0.29697(12) 0.0295(3) Uani 1 1 d . . . . .
O6 O 0.8840(6) 0.40187(8) 0.3347(4) 0.0330(11) Uani 1 1 d . . . . .
O3 O 0.7791(6) 0.47537(8) 0.3130(4) 0.0403(12) Uani 1 1 d . . . . .
O4 O 0.7967(7) 0.44397(9) 0.2014(3) 0.0385(12) Uani 1 1 d . . . . .
O7 O 0.7361(6) 0.37670(8) 0.4752(4) 0.0394(12) Uani 1 1 d . . . . .
O5 O 1.0047(6) 0.45000(9) 0.3206(4) 0.0411(12) Uani 1 1 d . . . . .
O8 O 0.4964(6) 0.39380(9) 0.5778(4) 0.0437(13) Uani 1 1 d . . . . .
C52 C 0.7692(8) 0.41192(11) 0.3914(5) 0.0288(14) Uani 1 1 d . . . . .
C51 C 0.7324(8) 0.43502(11) 0.3805(5) 0.0291(14) Uani 1 1 d . . . . .
C91 C 0.5292(8) 0.43118(12) 0.5031(6) 0.0369(16) Uani 1 1 d . . . . .
H91 H 0.446676 0.437923 0.540053 0.044 Uiso 1 1 calc R . . . .
C92 C 0.6147(8) 0.44410(12) 0.4362(5) 0.0334(15) Uani 1 1 d . . . . .
H92 H 0.589866 0.459770 0.429348 0.040 Uiso 1 1 calc R . . . .
C65 C 0.6887(8) 0.39889(11) 0.4577(6) 0.0336(16) Uani 1 1 d . . . . .
C78 C 0.5672(9) 0.40824(12) 0.5146(5) 0.0337(15) Uani 1 1 d . . . . .
C79 C 0.3594(11) 0.40157(15) 0.6300(8) 0.060(3) Uani 1 1 d . . . . .
H79A H 0.278523 0.408028 0.585276 0.072 Uiso 1 1 calc R . . . .
H79B H 0.390450 0.413399 0.677398 0.072 Uiso 1 1 calc R . . . .
C54 C 1.1354(10) 0.38256(14) 0.3252(7) 0.050(2) Uani 1 1 d . . . . .
H54A H 1.244203 0.381663 0.353557 0.060 Uiso 1 1 calc R . . . .
H54B H 1.144711 0.388524 0.258733 0.060 Uiso 1 1 calc R . . . .
C66 C 0.6398(12) 0.35963(13) 0.4303(8) 0.055(2) Uani 1 1 d . . . . .
H66A H 0.647366 0.360841 0.359272 0.067 Uiso 1 1 calc R . . . .
H66B H 0.526611 0.361654 0.448597 0.067 Uiso 1 1 calc R . . . .
C75 C 0.7374(18) 0.16598(17) 0.4009(10) 0.088(4) Uani 1 1 d . . . . .
H75A H 0.755931 0.164881 0.471344 0.106 Uiso 1 1 calc R . . . .
H75B H 0.843874 0.167333 0.370870 0.106 Uiso 1 1 calc R . . . .
C67 C 0.6979(13) 0.33708(14) 0.4627(9) 0.067(3) Uani 1 1 d . . . . .
H67A H 0.689049 0.336435 0.533856 0.080 Uiso 1 1 calc R . . . .
H67B H 0.812819 0.335981 0.447093 0.080 Uiso 1 1 calc R . . . .
C80 C 0.2933(12) 0.38081(16) 0.6811(8) 0.065(3) Uani 1 1 d . . . . .
H80A H 0.378449 0.374129 0.722175 0.078 Uiso 1 1 calc R . . . .
H80B H 0.205308 0.385605 0.723742 0.078 Uiso 1 1 calc R . . . .
C83 C 0.1714(16) 0.3209(2) 0.5862(11) 0.096(4) Uani 1 1 d . . . . .
H83A H 0.261018 0.321160 0.540111 0.116 Uiso 1 1 calc R . . . .
H83B H 0.072163 0.323862 0.549016 0.116 Uiso 1 1 calc R . . . .
C53 C 1.0358(9) 0.39846(14) 0.3839(6) 0.0421(18) Uani 1 1 d . . . . .
H53A H 1.017916 0.391964 0.448766 0.050 Uiso 1 1 calc R . . . .
H53B H 1.091679 0.413192 0.391626 0.050 Uiso 1 1 calc R . . . .
C81 C 0.2319(15) 0.3628(2) 0.6124(10) 0.085(4) Uani 1 1 d . . . . .
H81A H 0.312183 0.360680 0.561207 0.102 Uiso 1 1 calc R . . . .
H81B H 0.133423 0.368675 0.581082 0.102 Uiso 1 1 calc R . . . .
C71 C 0.7022(16) 0.25189(16) 0.4293(10) 0.087(4) Uani 1 1 d . . . . .
H71A H 0.719818 0.250887 0.499857 0.105 Uiso 1 1 calc R . . . .
H71B H 0.808943 0.253171 0.399599 0.105 Uiso 1 1 calc R . . . .
C73 C 0.7186(16) 0.20905(16) 0.4146(10) 0.085(3) Uani 1 1 d . . . . .
H73A H 0.737894 0.207954 0.484990 0.102 Uiso 1 1 calc R . . . .
H73B H 0.824690 0.210722 0.384319 0.102 Uiso 1 1 calc R . . . .
C69 C 0.6896(16) 0.29471(15) 0.4444(10) 0.084(4) Uani 1 1 d . . . . .
H69A H 0.800117 0.295211 0.419679 0.101 Uiso 1 1 calc R . . . .
H69B H 0.698102 0.293692 0.515584 0.101 Uiso 1 1 calc R . . . .
C68 C 0.6161(14) 0.31676(15) 0.4220(11) 0.083(4) Uani 1 1 d . . . . .
H68A H 0.504909 0.316583 0.445719 0.100 Uiso 1 1 calc R . . . .
H68B H 0.611017 0.318441 0.350960 0.100 Uiso 1 1 calc R . . . .
C55 C 1.0607(11) 0.35848(14) 0.3221(7) 0.054(2) Uani 1 1 d . . . . .
H55A H 1.030390 0.353990 0.388261 0.064 Uiso 1 1 calc R . . . .
H55B H 0.961943 0.358973 0.282321 0.064 Uiso 1 1 calc R . . . .
C62 C 1.2547(16) 0.21230(18) 0.2061(13) 0.101(5) Uani 1 1 d . . . . .
H62A H 1.313912 0.214713 0.145477 0.121 Uiso 1 1 calc R . . . .
H62B H 1.334762 0.211894 0.259055 0.121 Uiso 1 1 calc R . . . .
C58 C 1.2009(14) 0.29796(16) 0.2493(10) 0.084(4) Uani 1 1 d . . . . .
H58A H 1.292690 0.297237 0.294629 0.100 Uiso 1 1 calc R . . . .
H58B H 1.244129 0.301269 0.184516 0.100 Uiso 1 1 calc R . . . .
C60 C 1.2290(16) 0.25521(17) 0.2254(11) 0.096(4) Uani 1 1 d . . . . .
H60A H 1.281630 0.257894 0.162773 0.115 Uiso 1 1 calc R . . . .
H60B H 1.314080 0.254710 0.275390 0.115 Uiso 1 1 calc R . . . .
C56 C 1.1716(11) 0.34062(15) 0.2812(8) 0.061(2) Uani 1 1 d . . . . .
H56A H 1.202098 0.345120 0.215064 0.074 Uiso 1 1 calc R . . . .
H56B H 1.270234 0.340093 0.321050 0.074 Uiso 1 1 calc R . . . .
C72 C 0.6349(17) 0.23007(16) 0.3983(13) 0.114(6) Uani 1 1 d . . . . .
H72A H 0.529373 0.228594 0.429404 0.136 Uiso 1 1 calc R . . . .
H72B H 0.614606 0.231207 0.328030 0.136 Uiso 1 1 calc R . . . .
C57 C 1.0987(13) 0.31732(17) 0.2780(11) 0.082(4) Uani 1 1 d . . . . .
H57A H 1.056119 0.313964 0.342893 0.099 Uiso 1 1 calc R . . . .
H57B H 1.006387 0.317854 0.232986 0.099 Uiso 1 1 calc R . . . .
C59 C 1.1253(14) 0.27516(17) 0.2460(12) 0.093(4) Uani 1 1 d . . . . .
H59A H 1.039677 0.275563 0.196353 0.111 Uiso 1 1 calc R . . . .
H59B H 1.073343 0.272513 0.308885 0.111 Uiso 1 1 calc R . . . .
C61 C 1.1526(14) 0.23257(18) 0.2215(13) 0.109(5) Uani 1 1 d . . . . .
H61A H 1.071462 0.232905 0.169214 0.131 Uiso 1 1 calc R . . . .
H61B H 1.094766 0.230337 0.282799 0.131 Uiso 1 1 calc R . . . .
C70 C 0.6191(16) 0.27337(16) 0.4108(13) 0.108(5) Uani 1 1 d . . . . .
H70A H 0.603324 0.274675 0.340192 0.130 Uiso 1 1 calc R . . . .
H70B H 0.511658 0.272156 0.439698 0.130 Uiso 1 1 calc R . . . .
C85 C 0.1564(18) 0.2783(2) 0.5569(12) 0.109(5) Uani 1 1 d . . . . .
H85A H 0.056294 0.279450 0.518682 0.130 Uiso 1 1 calc R . . . .
H85B H 0.246358 0.280199 0.511711 0.130 Uiso 1 1 calc R . . . .
C84 C 0.1607(17) 0.2974(2) 0.6276(11) 0.097(4) Uani 1 1 d . . . . .
H84A H 0.253507 0.295116 0.671284 0.116 Uiso 1 1 calc R . . . .
H84B H 0.063302 0.296582 0.667448 0.116 Uiso 1 1 calc R . . . .
C74 C 0.6562(18) 0.18720(17) 0.3840(13) 0.108(5) Uani 1 1 d . . . . .
H74A H 0.549350 0.185706 0.413325 0.130 Uiso 1 1 calc R . . . .
H74B H 0.638547 0.188278 0.313408 0.130 Uiso 1 1 calc R . . . .
C88 C 0.183(2) 0.2121(2) 0.5697(13) 0.116(5) Uani 1 1 d . . . . .
H88A H 0.279901 0.211535 0.610923 0.139 Uiso 1 1 calc R . . . .
H88B H 0.090038 0.209382 0.611938 0.139 Uiso 1 1 calc R . . . .
C64 C 1.2836(19) 0.1696(2) 0.1879(16) 0.147(8) Uani 1 1 d . . . . .
H64A H 1.317508 0.168619 0.120497 0.221 Uiso 1 1 calc GR . . . .
H64B H 1.223255 0.155894 0.204701 0.221 Uiso 1 1 calc GR . . . .
H64C H 1.377860 0.170816 0.229936 0.221 Uiso 1 1 calc GR . . . .
C82 C 0.1946(16) 0.3397(2) 0.6557(11) 0.095(4) Uani 1 1 d . . . . .
H82A H 0.282912 0.335535 0.700199 0.113 Uiso 1 1 calc R . . . .
H82B H 0.096575 0.341129 0.694658 0.113 Uiso 1 1 calc R . . . .
C76 C 0.672(2) 0.14440(19) 0.3704(13) 0.129(7) Uani 1 1 d . . . . .
H76A H 0.651544 0.145494 0.300188 0.155 Uiso 1 1 calc R . . . .
H76B H 0.567186 0.142737 0.401796 0.155 Uiso 1 1 calc R . . . .
C77 C 0.759(3) 0.1233(2) 0.3868(12) 0.142(8) Uani 1 1 d . . . . .
H77A H 0.836453 0.121064 0.334933 0.214 Uiso 1 1 calc GR . . . .
H77B H 0.684000 0.110580 0.387751 0.214 Uiso 1 1 calc GR . . . .
H77C H 0.816007 0.124152 0.448857 0.214 Uiso 1 1 calc GR . . . .
C86 C 0.1657(19) 0.2549(2) 0.5986(13) 0.115(5) Uani 1 1 d . . . . .
H86A H 0.263225 0.253951 0.639261 0.138 Uiso 1 1 calc R . . . .
H86B H 0.073031 0.252737 0.641538 0.138 Uiso 1 1 calc R . . . .
C90 C 0.206(2) 0.1697(3) 0.5421(16) 0.150(8) Uani 1 1 d . . . . .
H90A H 0.181273 0.158376 0.492481 0.225 Uiso 1 1 calc GR . . . .
H90B H 0.130818 0.168178 0.595511 0.225 Uiso 1 1 calc GR . . . .
H90C H 0.315169 0.167416 0.566063 0.225 Uiso 1 1 calc GR . . . .
C63 C 1.1810(17) 0.1899(2) 0.2007(16) 0.136(7) Uani 1 1 d . . . . .
H63A H 1.103124 0.190170 0.146551 0.164 Uiso 1 1 calc R . . . .
H63B H 1.119191 0.187664 0.260526 0.164 Uiso 1 1 calc R . . . .
C87 C 0.1685(19) 0.2356(2) 0.5294(14) 0.118(5) Uani 1 1 d . . . . .
H87A H 0.259043 0.238077 0.485054 0.142 Uiso 1 1 calc R . . . .
H87B H 0.069362 0.236311 0.490107 0.142 Uiso 1 1 calc R . . . .
C89 C 0.191(2) 0.1933(3) 0.4992(16) 0.137(7) Uani 1 1 d . . . . .
H89A H 0.284323 0.195913 0.456932 0.165 Uiso 1 1 calc R . . . .
H89B H 0.094283 0.193743 0.458025 0.165 Uiso 1 1 calc R . . . .
S2 S 0.4734(2) 0.05168(3) 0.70295(12) 0.0324(4) Uani 1 1 d . . . . .
O12 O 0.5131(6) 0.10210(9) 0.7423(4) 0.0376(11) Uani 1 1 d . . . . .
O14 O 0.1199(6) 0.10925(9) 0.9816(4) 0.0415(12) Uani 1 1 d . . . . .
O9 O 0.6398(7) 0.05517(10) 0.7279(4) 0.0433(13) Uani 1 1 d . . . . .
O13 O 0.3610(6) 0.12685(8) 0.8808(4) 0.0413(12) Uani 1 1 d . . . . .
O10 O 0.4343(7) 0.05975(9) 0.6067(4) 0.0401(12) Uani 1 1 d . . . . .
O11 O 0.4206(7) 0.02857(8) 0.7198(4) 0.0423(12) Uani 1 1 d . . . . .
C120 C 0.1934(8) 0.09526(13) 0.9176(5) 0.0346(16) Uani 1 1 d . . . . .
C133 C 0.1564(9) 0.07218(13) 0.9057(6) 0.0391(17) Uani 1 1 d . . . . .
H133 H 0.073346 0.065468 0.942302 0.047 Uiso 1 1 calc R . . . .
C107 C 0.3149(8) 0.10472(12) 0.8650(5) 0.0326(15) Uani 1 1 d . . . . .
C95 C 0.6621(9) 0.10669(14) 0.7928(6) 0.0417(18) Uani 1 1 d . . . . .
H95A H 0.707977 0.092315 0.817767 0.050 Uiso 1 1 calc R . . . .
H95B H 0.642310 0.116886 0.848254 0.050 Uiso 1 1 calc R . . . .
C134 C 0.2410(8) 0.05928(12) 0.8410(5) 0.0315(14) Uani 1 1 d . . . . .
H134 H 0.215849 0.043629 0.833513 0.038 Uiso 1 1 calc R . . . .
C93 C 0.3636(8) 0.06878(11) 0.7857(5) 0.0299(14) Uani 1 1 d . . . . .
C94 C 0.3999(8) 0.09198(12) 0.7978(5) 0.0326(15) Uani 1 1 d . . . . .
C96 C 0.7765(12) 0.11765(16) 0.7249(7) 0.059(3) Uani 1 1 d . . . . .
H96A H 0.879341 0.119502 0.759850 0.071 Uiso 1 1 calc R . . . .
H96B H 0.795565 0.106786 0.671694 0.071 Uiso 1 1 calc R . . . .
C108 C 0.2596(12) 0.14402(14) 0.8421(7) 0.056(2) Uani 1 1 d . . . . .
H10A H 0.146752 0.140479 0.856633 0.067 Uiso 1 1 calc R . . . .
H10B H 0.271476 0.144752 0.771179 0.067 Uiso 1 1 calc R . . . .
C121 C -0.0156(11) 0.10112(16) 1.0344(8) 0.056(2) Uani 1 1 d . . . . .
H12A H 0.016448 0.088550 1.077910 0.068 Uiso 1 1 calc R . . . .
H12B H -0.099144 0.095462 0.989495 0.068 Uiso 1 1 calc R . . . .
C99 C 0.7039(17) 0.18260(18) 0.7007(10) 0.089(4) Uani 1 1 d . . . . .
H99A H 0.765324 0.184403 0.640467 0.107 Uiso 1 1 calc R . . . .
H99B H 0.589825 0.181667 0.681601 0.107 Uiso 1 1 calc R . . . .
C122 C -0.0775(12) 0.12076(16) 1.0916(8) 0.063(3) Uani 1 1 d . . . . .
H12C H 0.009307 0.126281 1.134538 0.075 Uiso 1 1 calc R . . . .
H12D H -0.164965 0.115259 1.133160 0.075 Uiso 1 1 calc R . . . .
C124 C -0.1953(13) 0.16043(19) 1.0943(10) 0.083(4) Uani 1 1 d . . . . .
H12E H -0.293685 0.155823 1.128316 0.099 Uiso 1 1 calc R . . . .
H12F H -0.112606 0.163686 1.143893 0.099 Uiso 1 1 calc R . . . .
C109 C 0.3042(14) 0.16581(17) 0.8854(10) 0.078(3) Uani 1 1 d . . . . .
H10C H 0.417738 0.168716 0.870183 0.094 Uiso 1 1 calc R . . . .
H10D H 0.296926 0.164210 0.956295 0.094 Uiso 1 1 calc R . . . .
C123 C -0.1390(13) 0.14062(18) 1.0326(9) 0.072(3) Uani 1 1 d . . . . .
H12G H -0.228949 0.135380 0.991449 0.087 Uiso 1 1 calc R . . . .
H12H H -0.053049 0.145971 0.989590 0.087 Uiso 1 1 calc R . . . .
C110 C 0.2113(14) 0.18622(15) 0.8568(9) 0.071(3) Uani 1 1 d . . . . .
H11A H 0.217362 0.187763 0.785814 0.085 Uiso 1 1 calc R . . . .
H11B H 0.097944 0.183460 0.872905 0.085 Uiso 1 1 calc R . . . .
C98 C 0.7481(13) 0.16017(17) 0.7420(9) 0.076(3) Uani 1 1 d . . . . .
H98A H 0.859752 0.161306 0.765608 0.091 Uiso 1 1 calc R . . . .
H98B H 0.680305 0.157646 0.799192 0.091 Uiso 1 1 calc R . . . .
C112 C 0.1728(16) 0.22899(16) 0.8789(10) 0.087(4) Uani 1 1 d . . . . .
H11C H 0.171709 0.230879 0.807967 0.105 Uiso 1 1 calc R . . . .
H11D H 0.060616 0.226620 0.898673 0.105 Uiso 1 1 calc R . . . .
C125 C -0.2288(15) 0.1818(2) 1.0388(11) 0.094(4) Uani 1 1 d . . . . .
H12I H -0.319047 0.178915 0.993850 0.113 Uiso 1 1 calc R . . . .
H12J H -0.134086 0.185476 0.999527 0.113 Uiso 1 1 calc R . . . .
C101 C 0.6801(18) 0.22549(19) 0.7104(10) 0.092(4) Uani 1 1 d . . . . .
H10E H 0.745997 0.227378 0.652014 0.111 Uiso 1 1 calc R . . . .
H10F H 0.567502 0.224463 0.688479 0.111 Uiso 1 1 calc R . . . .
C97 C 0.7369(16) 0.13959(18) 0.6813(9) 0.083(3) Uani 1 1 d . . . . .
H97A H 0.626169 0.138614 0.655929 0.099 Uiso 1 1 calc R . . . .
H97B H 0.807711 0.141784 0.625207 0.099 Uiso 1 1 calc R . . . .
C126 C -0.2691(15) 0.2023(2) 1.1003(12) 0.104(5) Uani 1 1 d . . . . .
H12K H -0.371155 0.199352 1.133662 0.125 Uiso 1 1 calc R . . . .
H12L H -0.185113 0.204107 1.150417 0.125 Uiso 1 1 calc R . . . .
C116 C 0.1103(18) 0.31400(17) 0.9269(11) 0.094(4) Uani 1 1 d . . . . .
H11E H -0.001568 0.311429 0.946740 0.113 Uiso 1 1 calc R . . . .
H11F H 0.107931 0.316302 0.856179 0.113 Uiso 1 1 calc R . . . .
C114 C 0.1418(16) 0.27152(16) 0.9009(10) 0.087(4) Uani 1 1 d . . . . .
H11G H 0.029224 0.269220 0.919944 0.104 Uiso 1 1 calc R . . . .
H11H H 0.141532 0.273651 0.830079 0.104 Uiso 1 1 calc R . . . .
C115 C 0.1939(18) 0.29307(18) 0.9438(12) 0.105(5) Uani 1 1 d . . . . .
H11I H 0.197049 0.290764 1.014510 0.126 Uiso 1 1 calc R . . . .
H11J H 0.305535 0.295527 0.923301 0.126 Uiso 1 1 calc R . . . .
C103 C 0.6587(18) 0.26880(19) 0.7225(11) 0.100(4) Uani 1 1 d . . . . .
H10G H 0.725361 0.270027 0.664043 0.120 Uiso 1 1 calc R . . . .
H10H H 0.546339 0.268093 0.699949 0.120 Uiso 1 1 calc R . . . .
C127 C -0.2839(17) 0.2242(2) 1.0456(12) 0.110(5) Uani 1 1 d . . . . .
H12M H -0.375458 0.222897 1.000190 0.132 Uiso 1 1 calc R . . . .
H12N H -0.186371 0.226270 1.006716 0.132 Uiso 1 1 calc R . . . .
C117 C 0.159(2) 0.3356(2) 0.9694(13) 0.121(6) Uani 1 1 d . . . . .
H11K H 0.158755 0.333585 1.040312 0.145 Uiso 1 1 calc R . . . .
H11L H 0.271692 0.338189 0.950787 0.145 Uiso 1 1 calc R . . . .
C105 C 0.638(2) 0.3117(2) 0.7319(12) 0.110(5) Uani 1 1 d . . . . .
H10I H 0.700039 0.312890 0.671684 0.132 Uiso 1 1 calc R . . . .
H10J H 0.524002 0.310998 0.712306 0.132 Uiso 1 1 calc R . . . .
C102 C 0.696(2) 0.2462(2) 0.7670(13) 0.121(6) Uani 1 1 d . . . . .
H10K H 0.807260 0.246917 0.791282 0.145 Uiso 1 1 calc R . . . .
H10L H 0.626430 0.244587 0.824104 0.145 Uiso 1 1 calc R . . . .
C100 C 0.7232(18) 0.2031(2) 0.7544(13) 0.121(6) Uani 1 1 d . . . . .
H10M H 0.836827 0.204038 0.774361 0.145 Uiso 1 1 calc R . . . .
H10N H 0.660036 0.201537 0.814033 0.145 Uiso 1 1 calc R . . . .
C111 C 0.2592(17) 0.20808(18) 0.9001(13) 0.112(6) Uani 1 1 d . . . . .
H11M H 0.257318 0.206032 0.970999 0.135 Uiso 1 1 calc R . . . .
H11N H 0.371974 0.210705 0.882424 0.135 Uiso 1 1 calc R . . . .
C129 C -0.3182(19) 0.2670(2) 1.0553(14) 0.121(6) Uani 1 1 d . . . . .
H12O H -0.409005 0.266004 1.009291 0.145 Uiso 1 1 calc R . . . .
H12P H -0.219886 0.268767 1.016864 0.145 Uiso 1 1 calc R . . . .
C128 C -0.3076(16) 0.2452(2) 1.1081(12) 0.113(5) Uani 1 1 d . . . . .
H12Q H -0.406654 0.243222 1.145682 0.135 Uiso 1 1 calc R . . . .
H12R H -0.217582 0.246181 1.154715 0.135 Uiso 1 1 calc R . . . .
C118 C 0.072(2) 0.3563(2) 0.9482(14) 0.128(6) Uani 1 1 d . . . . .
H11O H -0.041279 0.353522 0.964202 0.153 Uiso 1 1 calc R . . . .
H11P H 0.076595 0.358707 0.877580 0.153 Uiso 1 1 calc R . . . .
C104 C 0.676(2) 0.2897(2) 0.7734(14) 0.125(7) Uani 1 1 d . . . . .
H10O H 0.789255 0.290495 0.794663 0.150 Uiso 1 1 calc R . . . .
H10P H 0.611677 0.288267 0.832573 0.150 Uiso 1 1 calc R . . . .
C130 C -0.3394(17) 0.2884(2) 1.1150(14) 0.119(6) Uani 1 1 d . . . . .
H13A H -0.438958 0.286975 1.152623 0.143 Uiso 1 1 calc R . . . .
H13B H -0.249504 0.289524 1.161622 0.143 Uiso 1 1 calc R . . . .
C113 C 0.2250(18) 0.25042(18) 0.9204(13) 0.111(5) Uani 1 1 d . . . . .
H11Q H 0.226424 0.248398 0.991274 0.133 Uiso 1 1 calc R . . . .
H11R H 0.337213 0.252668 0.900603 0.133 Uiso 1 1 calc R . . . .
C131 C -0.347(2) 0.3102(2) 1.0577(16) 0.141(8) Uani 1 1 d . . . . .
H13C H -0.438637 0.309422 1.012061 0.170 Uiso 1 1 calc R . . . .
H13D H -0.248517 0.311736 1.019423 0.170 Uiso 1 1 calc R . . . .
C119 C 0.118(3) 0.3776(2) 0.9938(16) 0.159(9) Uani 1 1 d . . . . .
H11S H 0.233058 0.379918 0.986688 0.238 Uiso 1 1 calc GR . . . .
H11T H 0.091279 0.377047 1.062447 0.238 Uiso 1 1 calc GR . . . .
H11U H 0.060086 0.390166 0.962938 0.238 Uiso 1 1 calc GR . . . .
C106 C 0.659(2) 0.3329(3) 0.7820(18) 0.177(11) Uani 1 1 d . . . . .
H10Q H 0.631911 0.345497 0.738633 0.266 Uiso 1 1 calc GR . . . .
H10R H 0.770403 0.334343 0.803283 0.266 Uiso 1 1 calc GR . . . .
H10S H 0.588862 0.333296 0.838263 0.266 Uiso 1 1 calc GR . . . .
C132 C -0.366(2) 0.3312(3) 1.1214(16) 0.147(8) Uani 1 1 d . . . . .
H13E H -0.344380 0.344892 1.083296 0.221 Uiso 1 1 calc GR . . . .
H13F H -0.289872 0.330370 1.175461 0.221 Uiso 1 1 calc GR . . . .
H13G H -0.474912 0.331839 1.146232 0.221 Uiso 1 1 calc GR . . . .
Pd2 Pd 0.94962(5) 0.02002(2) 0.16721(3) 0.02714(11) Uani 1 1 d . . . . .
O2 O 0.5637(6) 0.09331(8) 0.1862(4) 0.0412(12) Uani 1 1 d . . . . .
N5 N 0.9388(6) 0.01111(9) 0.0293(4) 0.0284(12) Uani 1 1 d . . . . .
N6 N 1.0993(7) -0.00953(9) 0.1649(4) 0.0336(13) Uani 1 1 d . . . . .
N7 N 1.0904(7) 0.02475(11) 0.5421(4) 0.0364(14) Uani 1 1 d . . . . .
N8 N 0.9179(8) 0.05270(10) 0.5431(4) 0.0364(13) Uani 1 1 d . . . . .
C37 C 0.7351(8) 0.06247(11) 0.1736(5) 0.0309(14) Uani 1 1 d . . . . .
H37 H 0.759849 0.064643 0.239952 0.037 Uiso 1 1 calc R . . . .
C25 C 1.0214(8) -0.00716(11) -0.0016(5) 0.0301(14) Uani 1 1 d . . . . .
C38 C 0.6270(8) 0.07714(11) 0.1274(5) 0.0308(14) Uani 1 1 d . . . . .
C26 C 1.1096(8) -0.01896(13) 0.0766(5) 0.0341(14) Uani 1 1 d . . . . .
C45 C 1.0741(9) 0.03177(15) 0.6369(6) 0.0467(19) Uani 1 1 d . . . . .
H45 H 1.126659 0.025510 0.691779 0.056 Uiso 1 1 calc R . . . .
C36 C 0.8061(8) 0.04484(10) 0.1236(5) 0.0287(14) Uani 1 1 d . . . . .
C30 C 1.2009(8) -0.03829(12) 0.0607(6) 0.0383(17) Uani 1 1 d . . . . .
H30 H 1.204197 -0.045044 -0.001494 0.046 Uiso 1 1 calc R . . . .
C27 C 1.1795(8) -0.01904(18) 0.2385(5) 0.0364(16) Uani 1 1 d . . . . .
H27 H 1.170249 -0.012610 0.301081 0.044 Uiso 1 1 calc R . . . .
C46 C 0.9688(11) 0.04926(16) 0.6365(6) 0.051(2) Uani 1 1 d . . . . .
H46 H 0.935819 0.057684 0.691324 0.061 Uiso 1 1 calc R . . . .
C28 C 1.2746(9) -0.03781(14) 0.2263(6) 0.0416(18) Uani 1 1 d . . . . .
H28 H 1.331527 -0.044037 0.279601 0.050 Uiso 1 1 calc R . . . .
C40 C 0.5885(9) 0.07459(12) 0.0305(5) 0.0347(16) Uani 1 1 d . . . . .
H40 H 0.512509 0.084307 0.000317 0.042 Uiso 1 1 calc R . . . .
C33 C 0.8390(8) 0.01853(13) -0.1279(5) 0.0339(14) Uani 1 1 d . . . . .
H33 H 0.774976 0.027275 -0.170887 0.041 Uiso 1 1 calc R . . . .
C31 C 1.0143(8) -0.01316(11) -0.0975(5) 0.0338(15) Uani 1 1 d . . . . .
H31 H 1.069339 -0.026227 -0.119883 0.041 Uiso 1 1 calc R . . . .
C44 C 0.9940(8) 0.03774(11) 0.4861(5) 0.0283(14) Uani 1 1 d . . . . .
C35 C 0.7685(8) 0.04261(11) 0.0222(5) 0.0285(14) Uani 1 1 d . . . . .
C43 C 0.9737(8) 0.03477(12) 0.3858(5) 0.0306(15) Uani 1 1 d . . . . .
C42 C 0.9629(8) 0.02989(12) 0.3015(5) 0.0284(15) Uani 1 1 d . . . . .
C47 C 0.8074(11) 0.06970(14) 0.5089(6) 0.0481(19) Uani 1 1 d . . . . .
H47A H 0.758848 0.064637 0.448005 0.072 Uiso 1 1 calc GR . . . .
H47B H 0.864475 0.084024 0.498406 0.072 Uiso 1 1 calc GR . . . .
H47C H 0.723716 0.072016 0.556895 0.072 Uiso 1 1 calc GR . . . .
C41 C 0.6634(8) 0.05754(12) -0.0215(5) 0.0329(15) Uani 1 1 d . . . . .
H41 H 0.641891 0.056124 -0.088669 0.040 Uiso 1 1 calc R . . . .
C29 C 1.2870(10) -0.04756(13) 0.1367(7) 0.048(2) Uani 1 1 d . . . . .
H29 H 1.353559 -0.060433 0.126998 0.057 Uiso 1 1 calc R . . . .
C34 C 0.8472(7) 0.02408(10) -0.0294(5) 0.0283(14) Uani 1 1 d . . . . .
C32 C 0.9253(9) 0.00022(12) -0.1613(5) 0.0366(16) Uani 1 1 d . . . . .
H32 H 0.924087 -0.003311 -0.228130 0.044 Uiso 1 1 calc R . . . .
C48 C 1.1904(10) 0.00646(15) 0.5092(6) 0.049(2) Uani 1 1 d . . . . .
H48A H 1.280146 0.004445 0.554277 0.073 Uiso 1 1 calc GR . . . .
H48B H 1.231302 0.010085 0.445023 0.073 Uiso 1 1 calc GR . . . .
H48C H 1.127849 -0.007603 0.506049 0.073 Uiso 1 1 calc GR . . . .
C39 C 0.4431(11) 0.10782(16) 0.1457(7) 0.056(2) Uani 1 1 d . . . . .
H39A H 0.409243 0.118880 0.194281 0.083 Uiso 1 1 calc GR . . . .
H39B H 0.351197 0.098633 0.125337 0.083 Uiso 1 1 calc GR . . . .
H39C H 0.486385 0.115869 0.089820 0.083 Uiso 1 1 calc GR . . . .
Pd1 Pd 0.32446(5) 0.48243(2) 0.76291(3) 0.02805(11) Uani 1 1 d . . . . .
O1 O -0.0590(7) 0.40905(9) 0.7822(4) 0.0437(13) Uani 1 1 d . . . . .
N1 N 0.3125(6) 0.49153(9) 0.6255(4) 0.0278(12) Uani 1 1 d . . . . .
N2 N 0.4739(7) 0.51185(9) 0.7614(4) 0.0308(12) Uani 1 1 d . . . . .
N3 N 0.2870(8) 0.44949(12) 1.1369(5) 0.0402(15) Uani 1 1 d . . . . .
N4 N 0.4540(7) 0.47690(11) 1.1395(4) 0.0402(15) Uani 1 1 d . . . . .
C18 C 0.3340(8) 0.47236(12) 0.8972(5) 0.0311(15) Uani 1 1 d . . . . .
C20 C 0.3618(8) 0.46420(13) 1.0815(5) 0.0345(16) Uani 1 1 d . . . . .
C17 C 0.0351(8) 0.44501(12) 0.5740(5) 0.0332(15) Uani 1 1 d . . . . .
H17 H 0.009683 0.446658 0.507424 0.040 Uiso 1 1 calc R . . . .
C10 C 0.2218(8) 0.47856(11) 0.5661(5) 0.0294(14) Uani 1 1 d . . . . .
C16 C -0.0362(8) 0.42790(12) 0.6265(6) 0.0354(16) Uani 1 1 d . . . . .
H16 H -0.111854 0.418032 0.596869 0.042 Uiso 1 1 calc R . . . .
C9 C 0.2142(8) 0.48414(13) 0.4686(5) 0.0345(14) Uani 1 1 d . . . . .
H9 H 0.153058 0.475149 0.424968 0.041 Uiso 1 1 calc R . . . .
C19 C 0.3461(8) 0.46704(12) 0.9821(5) 0.0320(15) Uani 1 1 d . . . . .
C11 C 0.1440(8) 0.45995(11) 0.6172(5) 0.0280(13) Uani 1 1 d . . . . .
C12 C 0.1821(8) 0.45773(11) 0.7175(5) 0.0279(13) Uani 1 1 d . . . . .
C2 C 0.4848(7) 0.52162(13) 0.6727(5) 0.0337(14) Uani 1 1 d . . . . .
C8 C 0.2969(9) 0.50294(13) 0.4361(5) 0.0373(16) Uani 1 1 d . . . . .
H8 H 0.290909 0.506955 0.369752 0.045 Uiso 1 1 calc R . . . .
C23 C 0.5576(10) 0.49535(16) 1.1076(6) 0.050(2) Uani 1 1 d . . . . .
H23A H 0.615476 0.490581 1.049885 0.075 Uiso 1 1 calc GR . . . .
H23B H 0.634147 0.499101 1.159026 0.075 Uiso 1 1 calc GR . . . .
H23C H 0.492589 0.508762 1.092458 0.075 Uiso 1 1 calc GR . . . .
C7 C 0.3883(9) 0.51600(12) 0.4986(5) 0.0382(16) Uani 1 1 d . . . . .
H7 H 0.446664 0.528767 0.476164 0.046 Uiso 1 1 calc R . . . .
C1 C 0.3919(8) 0.50987(12) 0.5946(5) 0.0340(15) Uani 1 1 d . . . . .
C14 C 0.0039(8) 0.42536(12) 0.7224(5) 0.0321(15) Uani 1 1 d . . . . .
C6 C 0.5750(9) 0.54086(12) 0.6566(6) 0.0430(18) Uani 1 1 d . . . . .
H6 H 0.577986 0.547563 0.594246 0.052 Uiso 1 1 calc R . . . .
C3 C 0.5558(8) 0.52129(18) 0.8341(6) 0.0392(16) Uani 1 1 d . . . . .
H3 H 0.548305 0.514514 0.896140 0.047 Uiso 1 1 calc R . . . .
C22 C 0.4374(9) 0.46999(18) 1.2324(5) 0.050(2) Uani 1 1 d . . . . .
H22 H 0.490610 0.476205 1.287128 0.060 Uiso 1 1 calc R . . . .
C5 C 0.6611(9) 0.55029(14) 0.7326(7) 0.047(2) Uani 1 1 d . . . . .
H5 H 0.726116 0.563293 0.722391 0.057 Uiso 1 1 calc R . . . .
C21 C 0.3332(10) 0.45294(18) 1.2327(6) 0.053(2) Uani 1 1 d . . . . .
H21 H 0.297283 0.444722 1.287425 0.064 Uiso 1 1 calc R . . . .
C15 C -0.1813(12) 0.39485(17) 0.7434(8) 0.062(3) Uani 1 1 d . . . . .
H15A H -0.138951 0.386175 0.688932 0.093 Uiso 1 1 calc GR . . . .
H15B H -0.270911 0.404259 0.721216 0.093 Uiso 1 1 calc GR . . . .
H15C H -0.218108 0.384339 0.793324 0.093 Uiso 1 1 calc GR . . . .
C24 C 0.1730(10) 0.43221(14) 1.1045(6) 0.049(2) Uani 1 1 d . . . . .
H24A H 0.130793 0.436369 1.040781 0.073 Uiso 1 1 calc GR . . . .
H24B H 0.084986 0.431233 1.150488 0.073 Uiso 1 1 calc GR . . . .
H24C H 0.226930 0.417463 1.100567 0.073 Uiso 1 1 calc GR . . . .
C4 C 0.6517(9) 0.54052(14) 0.8243(7) 0.049(2) Uani 1 1 d . . . . .
H4 H 0.708325 0.546734 0.877822 0.059 Uiso 1 1 calc R . . . .
C13 C 0.1114(8) 0.44007(11) 0.7689(5) 0.0310(14) Uani 1 1 d . . . . .
H13 H 0.136012 0.438018 0.835376 0.037 Uiso 1 1 calc R . . . .
Cl1 Cl 0.4989(4) 0.39053(6) 0.1949(3) 0.0893(9) Uani 1 1 d . . . . .
Cl2 Cl 0.6365(9) 0.39946(11) 0.0110(3) 0.181(3) Uani 1 1 d . . . . .
C49 C 0.6714(15) 0.3974(2) 0.1341(8) 0.077(3) Uani 1 1 d . . . . .
H49A H 0.753453 0.385637 0.146635 0.092 Uiso 1 1 calc R . . . .
H49B H 0.713108 0.412099 0.158513 0.092 Uiso 1 1 calc R . . . .
Cl3 Cl 0.1348(4) 0.10992(6) 0.6047(2) 0.0863(9) Uani 1 1 d . . . . .
Cl4 Cl 0.2655(9) 0.10311(11) 0.4153(3) 0.171(2) Uani 1 1 d . . . . .
C50 C 0.3052(16) 0.10626(19) 0.5362(9) 0.079(3) Uani 1 1 d . . . . .
H50A H 0.376030 0.119573 0.545562 0.095 Uiso 1 1 calc R . . . .
H50B H 0.363291 0.092658 0.559675 0.095 Uiso 1 1 calc R . . . .

loop_
_atom_site_aniso_label
_atom_site_aniso_U_11
_atom_site_aniso_U_22
_atom_site_aniso_U_33
_atom_site_aniso_U_23
_atom_site_aniso_U_13
_atom_site_aniso_U_12
S1 0.0328(8) 0.0289(8) 0.0269(9) 0.0013(6) 0.0013(6) -0.0047(6)
O6 0.033(3) 0.033(3) 0.033(3) -0.001(2) 0.004(2) 0.007(2)
O3 0.052(3) 0.027(2) 0.042(3) 0.0017(19) 0.005(2) -0.005(2)
O4 0.056(3) 0.037(3) 0.022(3) -0.004(2) 0.002(2) -0.012(2)
O7 0.040(3) 0.028(2) 0.050(3) 0.008(2) 0.001(2) 0.006(2)
O5 0.031(3) 0.047(3) 0.045(3) 0.007(2) 0.000(2) -0.007(2)
O8 0.039(3) 0.037(3) 0.055(3) 0.016(2) 0.016(2) 0.006(2)
C52 0.027(3) 0.030(3) 0.030(4) -0.001(3) 0.001(3) 0.001(3)
C51 0.028(3) 0.029(3) 0.031(4) 0.001(3) -0.005(3) -0.002(3)
C91 0.030(4) 0.036(4) 0.045(4) 0.005(3) 0.012(3) 0.007(3)
C92 0.029(3) 0.028(3) 0.043(4) 0.005(3) 0.006(3) 0.002(3)
C65 0.027(3) 0.027(3) 0.046(4) -0.001(3) -0.004(3) 0.003(3)
C78 0.035(4) 0.032(4) 0.033(4) 0.004(3) 0.008(3) -0.001(3)
C79 0.054(5) 0.044(5) 0.082(7) 0.020(4) 0.033(5) 0.009(4)
C54 0.038(4) 0.047(5) 0.065(6) -0.001(4) 0.009(4) 0.013(3)
C66 0.059(5) 0.029(4) 0.078(7) -0.001(4) -0.007(5) 0.002(4)
C75 0.134(11) 0.041(5) 0.089(8) 0.000(5) -0.029(8) 0.005(6)
C67 0.076(7) 0.025(4) 0.099(8) 0.012(4) 0.007(6) 0.002(4)
C80 0.055(5) 0.056(6) 0.084(7) 0.030(5) 0.043(5) 0.009(4)
C83 0.077(8) 0.071(8) 0.141(13) 0.039(8) -0.006(8) -0.012(6)
C53 0.037(4) 0.046(4) 0.043(5) -0.001(3) 0.003(3) 0.011(3)
C81 0.076(8) 0.074(7) 0.105(10) 0.042(7) 0.002(7) -0.024(6)
C71 0.113(10) 0.034(5) 0.115(10) 0.001(5) -0.012(8) -0.004(5)
C73 0.111(9) 0.039(5) 0.105(9) 0.003(5) -0.001(7) -0.004(5)
C69 0.111(9) 0.032(5) 0.109(9) 0.004(5) 0.002(7) -0.001(5)
C68 0.073(7) 0.032(5) 0.144(12) 0.000(5) -0.019(7) -0.003(4)
C55 0.056(5) 0.040(4) 0.065(6) -0.001(4) 0.013(4) 0.011(4)
C62 0.084(8) 0.044(6) 0.175(14) -0.033(7) -0.014(9) 0.014(5)
C58 0.079(7) 0.044(5) 0.128(11) -0.025(6) -0.002(7) 0.019(5)
C60 0.094(9) 0.042(5) 0.152(13) -0.027(6) -0.012(8) 0.015(5)
C56 0.054(5) 0.049(5) 0.082(7) -0.013(4) 0.011(5) 0.013(4)
C72 0.109(10) 0.031(5) 0.200(17) -0.006(7) -0.038(10) 0.001(6)
C57 0.065(6) 0.049(5) 0.133(11) -0.027(6) 0.003(7) 0.012(5)
C59 0.065(7) 0.047(5) 0.166(13) -0.026(7) -0.005(7) 0.008(5)
C61 0.065(7) 0.046(6) 0.215(17) -0.034(8) -0.009(8) 0.008(5)
C70 0.100(10) 0.033(5) 0.191(16) -0.007(7) -0.033(10) 0.009(5)
C85 0.098(10) 0.069(8) 0.158(14) 0.020(8) -0.015(9) -0.012(7)
C84 0.092(9) 0.066(7) 0.133(12) 0.027(7) -0.012(8) -0.016(6)
C74 0.116(11) 0.036(5) 0.173(15) -0.002(7) -0.042(10) 0.003(6)
C88 0.116(12) 0.075(8) 0.156(15) 0.025(9) -0.019(10) -0.021(8)
C64 0.108(11) 0.044(7) 0.29(3) -0.044(10) -0.051(14) 0.019(7)
C82 0.084(8) 0.069(7) 0.130(12) 0.045(8) 0.017(8) -0.011(6)
C76 0.195(18) 0.032(6) 0.160(15) 0.002(7) -0.066(13) 0.005(8)
C77 0.26(2) 0.043(7) 0.127(13) -0.014(7) -0.086(14) 0.028(10)
C86 0.105(11) 0.073(8) 0.166(15) 0.027(9) -0.023(10) -0.020(7)
C90 0.152(17) 0.072(9) 0.22(2) 0.030(12) -0.020(15) -0.003(10)
C63 0.081(9) 0.053(7) 0.28(2) -0.037(10) -0.011(11) 0.006(6)
C87 0.097(10) 0.069(8) 0.188(17) 0.015(9) -0.005(10) -0.005(7)
C89 0.129(14) 0.075(9) 0.21(2) 0.006(11) -0.021(13) -0.002(9)
S2 0.0342(9) 0.0346(8) 0.0286(9) 0.0013(7) 0.0013(7) 0.0087(7)
O12 0.038(3) 0.040(3) 0.034(3) 0.005(2) 0.009(2) -0.001(2)
O14 0.037(3) 0.041(3) 0.047(3) -0.014(2) 0.014(2) -0.006(2)
O9 0.032(3) 0.058(4) 0.041(3) 0.000(3) 0.004(2) 0.009(3)
O13 0.040(3) 0.033(3) 0.051(3) -0.005(2) 0.006(2) -0.002(2)
O10 0.053(3) 0.042(3) 0.025(3) 0.001(2) 0.000(2) 0.013(2)
O11 0.050(3) 0.033(3) 0.044(3) 0.002(2) 0.007(2) 0.009(2)
C120 0.025(3) 0.042(4) 0.037(4) -0.008(3) 0.001(3) -0.002(3)
C133 0.039(4) 0.038(4) 0.040(4) -0.003(3) 0.006(3) -0.003(3)
C107 0.033(4) 0.036(4) 0.029(4) -0.004(3) -0.002(3) 0.001(3)
C95 0.035(4) 0.045(4) 0.045(5) 0.004(3) -0.001(3) -0.007(3)
C134 0.029(3) 0.037(4) 0.028(4) -0.005(3) -0.001(3) -0.006(3)
C93 0.030(3) 0.035(3) 0.024(3) 0.002(3) -0.002(3) 0.005(3)
C94 0.035(4) 0.036(4) 0.026(4) 0.004(3) -0.001(3) -0.006(3)
C96 0.065(6) 0.059(5) 0.054(6) 0.002(4) 0.012(5) -0.029(5)
C108 0.064(6) 0.037(4) 0.066(6) 0.003(4) -0.005(5) 0.007(4)
C121 0.045(5) 0.052(5) 0.072(7) -0.026(5) 0.024(5) -0.014(4)
C99 0.115(10) 0.058(6) 0.093(9) 0.008(6) -0.011(7) -0.037(6)
C122 0.057(6) 0.059(6) 0.073(7) -0.031(5) 0.031(5) -0.015(4)
C124 0.056(6) 0.069(7) 0.123(10) -0.047(7) 0.015(6) -0.005(5)
C109 0.067(6) 0.045(5) 0.122(10) -0.024(6) -0.022(6) 0.014(5)
C123 0.057(6) 0.063(6) 0.097(9) -0.033(6) 0.015(6) 0.002(5)
C110 0.073(7) 0.042(5) 0.098(8) -0.008(5) 0.002(6) 0.006(4)
C98 0.061(6) 0.059(6) 0.106(9) -0.025(6) -0.003(6) 0.000(5)
C112 0.095(9) 0.038(5) 0.128(11) -0.006(6) -0.010(8) 0.007(5)
C125 0.065(7) 0.073(8) 0.144(13) -0.047(8) 0.003(7) 0.008(6)
C101 0.116(10) 0.060(6) 0.100(9) 0.001(6) -0.006(8) -0.031(6)
C97 0.104(9) 0.060(6) 0.085(8) 0.003(5) 0.001(7) -0.021(6)
C126 0.070(7) 0.079(8) 0.164(14) -0.051(9) 0.010(8) 0.017(6)
C116 0.120(11) 0.043(5) 0.118(11) -0.009(6) -0.024(8) 0.004(6)
C114 0.106(9) 0.043(5) 0.112(10) -0.011(6) -0.006(8) 0.003(6)
C115 0.123(11) 0.046(6) 0.146(13) -0.026(7) -0.054(10) 0.012(6)
C103 0.120(11) 0.059(7) 0.120(11) 0.008(7) -0.010(9) -0.028(7)
C127 0.090(9) 0.075(8) 0.164(15) -0.056(9) -0.001(9) 0.012(7)
C117 0.158(15) 0.042(6) 0.161(15) -0.025(7) -0.042(12) 0.011(7)
C105 0.128(12) 0.063(7) 0.138(13) 0.012(8) -0.027(10) -0.020(8)
C102 0.122(12) 0.068(8) 0.172(15) -0.038(9) -0.060(11) 0.029(8)
C100 0.107(10) 0.059(7) 0.195(17) -0.047(9) -0.056(11) 0.016(7)
C111 0.105(10) 0.040(6) 0.190(16) -0.035(8) -0.037(10) 0.013(6)
C129 0.101(10) 0.074(9) 0.188(18) -0.050(10) 0.001(10) 0.009(7)
C128 0.076(8) 0.084(9) 0.178(15) -0.064(10) -0.001(9) 0.020(7)
C118 0.167(16) 0.056(7) 0.160(16) -0.014(9) -0.050(13) 0.009(9)
C104 0.132(13) 0.064(8) 0.179(16) -0.036(9) -0.065(12) 0.032(8)
C130 0.082(9) 0.075(8) 0.201(18) -0.056(10) -0.001(10) 0.010(7)
C113 0.115(11) 0.047(6) 0.170(14) -0.033(7) -0.042(10) 0.012(6)
C131 0.108(12) 0.073(9) 0.24(2) -0.053(12) 0.001(13) -0.003(8)
C119 0.21(2) 0.056(8) 0.21(2) -0.033(10) -0.086(17) 0.015(10)
C106 0.169(18) 0.067(9) 0.29(3) -0.062(13) -0.117(19) 0.038(10)
C132 0.146(16) 0.075(10) 0.22(2) -0.061(12) 0.003(14) 0.012(10)
Pd2 0.0276(2) 0.0283(2) 0.0255(2) 0.00107(18) -0.00015(17) -0.00062(18)
O2 0.045(3) 0.036(3) 0.042(3) -0.003(2) 0.000(2) 0.010(2)
N5 0.026(3) 0.027(3) 0.033(3) 0.001(2) -0.002(2) -0.001(2)
N6 0.027(3) 0.032(3) 0.041(4) 0.004(2) -0.004(2) -0.007(2)
N7 0.030(3) 0.055(4) 0.025(3) 0.007(2) 0.000(2) -0.007(3)
N8 0.041(3) 0.041(3) 0.027(3) -0.002(3) 0.002(3) -0.008(3)
C37 0.036(4) 0.029(3) 0.028(4) 0.001(3) -0.007(3) -0.002(3)
C25 0.026(3) 0.026(3) 0.039(4) 0.007(3) 0.006(3) -0.009(3)
C38 0.034(4) 0.026(3) 0.033(4) 0.000(3) 0.007(3) -0.003(3)
C26 0.036(4) 0.028(3) 0.038(4) 0.001(3) 0.009(3) -0.002(3)
C45 0.038(4) 0.066(5) 0.037(5) 0.004(4) -0.004(3) -0.003(4)
C36 0.028(3) 0.025(3) 0.033(4) 0.005(3) -0.001(3) -0.009(3)
C30 0.030(4) 0.032(4) 0.053(5) -0.001(3) 0.011(3) 0.004(3)
C27 0.031(3) 0.036(4) 0.042(4) 0.005(3) -0.004(3) -0.005(3)
C46 0.057(5) 0.070(6) 0.025(4) -0.008(4) -0.002(3) -0.012(4)
C28 0.030(4) 0.044(4) 0.051(5) 0.010(4) -0.002(3) 0.000(3)
C40 0.037(4) 0.037(4) 0.030(4) 0.007(3) 0.003(3) 0.007(3)
C33 0.038(4) 0.037(4) 0.027(3) -0.003(3) -0.005(3) -0.002(3)
C31 0.034(4) 0.033(4) 0.035(4) -0.005(3) 0.009(3) -0.003(3)
C44 0.029(3) 0.035(3) 0.021(3) 0.003(3) -0.003(3) -0.006(3)
C35 0.029(3) 0.033(3) 0.024(3) 0.000(3) 0.000(3) -0.006(3)
C43 0.027(3) 0.038(4) 0.027(4) 0.002(3) 0.002(3) -0.005(3)
C42 0.020(3) 0.031(3) 0.034(4) 0.009(3) 0.004(3) -0.003(3)
C47 0.055(5) 0.042(4) 0.047(5) -0.001(3) 0.000(4) 0.004(4)
C41 0.032(4) 0.034(3) 0.033(4) 0.002(3) -0.007(3) -0.002(3)
C29 0.041(4) 0.032(4) 0.071(6) 0.009(4) 0.008(4) 0.007(3)
C34 0.021(3) 0.028(4) 0.036(4) 0.004(3) 0.001(3) -0.006(2)
C32 0.044(4) 0.035(4) 0.031(4) -0.004(3) 0.003(3) -0.004(3)
C48 0.041(4) 0.055(5) 0.049(5) 0.019(4) -0.002(4) 0.012(4)
C39 0.061(6) 0.051(5) 0.055(5) -0.003(4) -0.002(4) 0.026(4)
Pd1 0.0284(2) 0.0288(2) 0.0270(2) -0.00158(18) 0.00004(17) 0.00121(18)
O1 0.049(3) 0.042(3) 0.040(3) 0.006(2) 0.004(2) -0.012(2)
N1 0.028(3) 0.024(2) 0.031(3) -0.004(2) 0.006(2) 0.008(2)
N2 0.029(3) 0.031(3) 0.033(3) -0.007(2) 0.003(2) 0.004(2)
N3 0.036(3) 0.049(4) 0.036(4) 0.005(3) -0.005(3) 0.004(3)
N4 0.036(3) 0.056(4) 0.029(3) -0.010(3) 0.000(2) 0.007(3)
C18 0.027(3) 0.028(3) 0.038(4) -0.014(3) -0.005(3) 0.002(3)
C20 0.028(4) 0.043(4) 0.033(4) -0.001(3) 0.003(3) 0.011(3)
C17 0.036(4) 0.038(4) 0.025(4) -0.006(3) 0.002(3) 0.002(3)
C10 0.032(3) 0.033(4) 0.023(3) -0.001(3) 0.006(3) 0.006(3)
C16 0.029(4) 0.037(4) 0.040(4) -0.007(3) -0.005(3) -0.001(3)
C9 0.038(4) 0.036(4) 0.029(3) 0.000(3) 0.002(3) 0.008(3)
C19 0.034(4) 0.037(4) 0.025(4) -0.005(3) -0.001(3) 0.005(3)
C11 0.025(3) 0.029(3) 0.030(4) -0.002(3) -0.001(3) 0.006(3)
C12 0.027(3) 0.031(3) 0.026(3) -0.004(3) 0.005(3) 0.004(3)
C2 0.021(3) 0.035(3) 0.045(4) -0.004(3) 0.006(3) 0.002(3)
C8 0.038(4) 0.045(4) 0.029(4) 0.011(3) 0.003(3) 0.008(3)
C23 0.038(4) 0.069(6) 0.042(5) -0.013(4) 0.003(4) 0.000(4)
C7 0.041(4) 0.031(4) 0.043(4) 0.006(3) 0.006(3) 0.005(3)
C1 0.029(3) 0.032(3) 0.040(4) 0.008(3) 0.005(3) -0.002(3)
C14 0.029(3) 0.032(3) 0.035(4) 0.003(3) 0.004(3) -0.002(3)
C6 0.040(4) 0.032(4) 0.057(5) -0.002(3) 0.011(4) 0.004(3)
C3 0.033(4) 0.035(4) 0.049(4) -0.008(3) -0.007(3) 0.004(3)
C22 0.028(4) 0.107(7) 0.016(4) -0.003(4) 0.001(3) 0.015(4)
C5 0.030(4) 0.041(4) 0.071(6) -0.013(4) 0.016(4) -0.004(3)
C21 0.040(4) 0.086(7) 0.033(5) 0.007(4) 0.002(3) 0.013(4)
C15 0.068(6) 0.055(6) 0.063(6) 0.000(5) 0.006(5) -0.033(5)
C24 0.051(5) 0.049(5) 0.048(5) 0.010(4) 0.004(4) 0.004(4)
C4 0.026(4) 0.039(4) 0.082(7) -0.020(4) -0.002(4) -0.002(3)
C13 0.031(3) 0.037(4) 0.025(4) 0.000(3) -0.001(3) 0.003(3)
Cl1 0.0738(18) 0.099(2) 0.096(2) 0.0150(18) 0.0075(16) 0.0034(16)
Cl2 0.278(8) 0.193(6) 0.071(3) 0.023(3) 0.005(4) -0.073(5)
C49 0.093(9) 0.071(7) 0.068(7) -0.003(5) -0.006(6) -0.025(6)
Cl3 0.0760(19) 0.095(2) 0.088(2) -0.0020(16) 0.0012(16) 0.0001(16)
Cl4 0.270(7) 0.175(5) 0.069(3) -0.023(3) 0.007(3) 0.049(5)
C50 0.098(9) 0.058(6) 0.082(8) 0.015(5) 0.004(7) 0.026(6)

loop_
_atom_type_symbol
_atom_type_description
_atom_type_scat_dispersion_real
_atom_type_scat_dispersion_imag
_atom_type_scat_source
C C 0.0181 0.0091 'International Tables Vol C Tables 4.2.6.8 and 6.1.1.4'
H H 0.0000 0.0000 'International Tables Vol C Tables 4.2.6.8 and 6.1.1.4'
Cl Cl 0.3639 0.7018 'International Tables Vol C Tables 4.2.6.8 and 6.1.1.4'
N N 0.0311 0.0180 'International Tables Vol C Tables 4.2.6.8 and 6.1.1.4'
O O 0.0492 0.0322 'International Tables Vol C Tables 4.2.6.8 and 6.1.1.4'
Pd Pd 0.1215 3.9337 'International Tables Vol C Tables 4.2.6.8 and 6.1.1.4'
S S 0.3331 0.5567 'International Tables Vol C Tables 4.2.6.8 and 6.1.1.4'

loop_
_geom_angle_atom_site_label_1
_geom_angle_atom_site_label_2
_geom_angle_atom_site_label_3
_geom_angle
_geom_angle_site_symmetry_1
_geom_angle_site_symmetry_3
_geom_angle_publ_flag
O3 S1 C51 105.7(3) . . ?
O4 S1 O3 112.5(3) . . ?
O4 S1 C51 106.8(3) . . ?
O5 S1 O3 112.1(3) . . ?
O5 S1 O4 112.9(3) . . ?
O5 S1 C51 106.1(3) . . ?
C52 O6 C53 113.7(5) . . ?
C65 O7 C66 115.2(6) . . ?
C78 O8 C79 118.7(6) . . ?
O6 C52 C51 120.5(6) . . ?
C65 C52 O6 119.3(6) . . ?
C65 C52 C51 120.2(6) . . ?
C52 C51 S1 121.3(5) . . ?
C92 C51 S1 120.3(5) . . ?
C92 C51 C52 118.5(6) . . ?
C92 C91 H91 120.5 . . ?
C78 C91 H91 120.5 . . ?
C78 C91 C92 118.9(6) . . ?
C51 C92 C91 122.5(6) . . ?
C51 C92 H92 118.7 . . ?
C91 C92 H92 118.7 . . ?
O7 C65 C78 118.6(6) . . ?
C52 C65 O7 120.0(6) . . ?
C52 C65 C78 121.2(6) . . ?
O8 C78 C91 125.3(6) . . ?
O8 C78 C65 116.0(6) . . ?
C91 C78 C65 118.7(6) . . ?
O8 C79 H79A 110.6 . . ?
O8 C79 H79B 110.6 . . ?
O8 C79 C80 105.9(7) . . ?
H79A C79 H79B 108.7 . . ?
C80 C79 H79A 110.6 . . ?
C80 C79 H79B 110.6 . . ?
H54A C54 H54B 108.0 . . ?
C53 C54 H54A 109.4 . . ?
C53 C54 H54B 109.4 . . ?
C53 C54 C55 111.1(7) . . ?
C55 C54 H54A 109.4 . . ?
C55 C54 H54B 109.4 . . ?
O7 C66 H66A 110.0 . . ?
O7 C66 H66B 110.0 . . ?
O7 C66 C67 108.3(8) . . ?
H66A C66 H66B 108.4 . . ?
C67 C66 H66A 110.0 . . ?
C67 C66 H66B 110.0 . . ?
H75A C75 H75B 106.6 . . ?
C74 C75 H75A 106.7 . . ?
C74 C75 H75B 106.7 . . ?
C74 C75 C76 122.6(12) . . ?
C76 C75 H75A 106.7 . . ?
C76 C75 H75B 106.7 . . ?
C66 C67 H67A 108.0 . . ?
C66 C67 H67B 108.0 . . ?
C66 C67 C68 117.1(9) . . ?
H67A C67 H67B 107.3 . . ?
C68 C67 H67A 108.0 . . ?
C68 C67 H67B 108.0 . . ?
C79 C80 H80A 108.9 . . ?
C79 C80 H80B 108.9 . . ?
H80A C80 H80B 107.8 . . ?
C81 C80 C79 113.2(9) . . ?
C81 C80 H80A 108.9 . . ?
C81 C80 H80B 108.9 . . ?
H83A C83 H83B 107.3 . . ?
C84 C83 H83A 108.1 . . ?
C84 C83 H83B 108.1 . . ?
C82 C83 H83A 108.1 . . ?
C82 C83 H83B 108.1 . . ?
C82 C83 C84 116.7(13) . . ?
O6 C53 C54 108.7(7) . . ?
O6 C53 H53A 109.9 . . ?
O6 C53 H53B 109.9 . . ?
C54 C53 H53A 109.9 . . ?
C54 C53 H53B 109.9 . . ?
H53A C53 H53B 108.3 . . ?
C80 C81 H81A 108.1 . . ?
C80 C81 H81B 108.1 . . ?
C80 C81 C82 116.6(11) . . ?
H81A C81 H81B 107.3 . . ?
C82 C81 H81A 108.1 . . ?
C82 C81 H81B 108.1 . . ?
H71A C71 H71B 106.7 . . ?
C72 C71 H71A 106.9 . . ?
C72 C71 H71B 106.9 . . ?
C70 C71 H71A 106.9 . . ?
C70 C71 H71B 106.9 . . ?
C70 C71 C72 121.6(11) . . ?
H73A C73 H73B 106.6 . . ?
C72 C73 H73A 106.6 . . ?
C72 C73 H73B 106.6 . . ?
C72 C73 C74 122.9(12) . . ?
C74 C73 H73A 106.6 . . ?
C74 C73 H73B 106.6 . . ?
H69A C69 H69B 106.7 . . ?
C68 C69 H69A 106.9 . . ?
C68 C69 H69B 106.9 . . ?
C70 C69 H69A 106.9 . . ?
C70 C69 H69B 106.9 . . ?
C70 C69 C68 121.6(11) . . ?
C67 C68 H68A 108.3 . . ?
C67 C68 H68B 108.3 . . ?
C69 C68 C67 116.0(10) . . ?
C69 C68 H68A 108.3 . . ?
C69 C68 H68B 108.3 . . ?
H68A C68 H68B 107.4 . . ?
C54 C55 H55A 108.9 . . ?
C54 C55 H55B 108.9 . . ?
H55A C55 H55B 107.7 . . ?
C56 C55 C54 113.3(7) . . ?
C56 C55 H55A 108.9 . . ?
C56 C55 H55B 108.9 . . ?
H62A C62 H62B 107.0 . . ?
C61 C62 H62A 107.5 . . ?
C61 C62 H62B 107.5 . . ?
C63 C62 H62A 107.5 . . ?
C63 C62 H62B 107.5 . . ?
C63 C62 C61 119.4(12) . . ?
H58A C58 H58B 107.3 . . ?
C57 C58 H58A 108.0 . . ?
C57 C58 H58B 108.0 . . ?
C57 C58 C59 117.2(10) . . ?
C59 C58 H58A 108.0 . . ?
C59 C58 H58B 108.0 . . ?
H60A C60 H60B 107.2 . . ?
C59 C60 H60A 107.9 . . ?
C59 C60 H60B 107.9 . . ?
C61 C60 H60A 107.9 . . ?
C61 C60 H60B 107.9 . . ?
C61 C60 C59 117.7(11) . . ?
C55 C56 H56A 108.9 . . ?
C55 C56 H56B 108.9 . . ?
H56A C56 H56B 107.8 . . ?
C57 C56 C55 113.2(8) . . ?
C57 C56 H56A 108.9 . . ?
C57 C56 H56B 108.9 . . ?
C71 C72 H72A 107.0 . . ?
C71 C72 H72B 107.0 . . ?
C73 C72 C71 121.5(12) . . ?
C73 C72 H72A 107.0 . . ?
C73 C72 H72B 107.0 . . ?
H72A C72 H72B 106.7 . . ?
C58 C57 C56 118.3(10) . . ?
C58 C57 H57A 107.7 . . ?
C58 C57 H57B 107.7 . . ?
C56 C57 H57A 107.7 . . ?
C56 C57 H57B 107.7 . . ?
H57A C57 H57B 107.1 . . ?
C58 C59 C60 118.0(10) . . ?
C58 C59 H59A 107.8 . . ?
C58 C59 H59B 107.8 . . ?
C60 C59 H59A 107.8 . . ?
C60 C59 H59B 107.8 . . ?
H59A C59 H59B 107.1 . . ?
C62 C61 H61A 107.6 . . ?
C62 C61 H61B 107.6 . . ?
C60 C61 C62 118.7(11) . . ?
C60 C61 H61A 107.6 . . ?
C60 C61 H61B 107.6 . . ?
H61A C61 H61B 107.1 . . ?
C71 C70 H70A 107.4 . . ?
C71 C70 H70B 107.4 . . ?
C69 C70 C71 119.7(11) . . ?
C69 C70 H70A 107.4 . . ?
C69 C70 H70B 107.4 . . ?
H70A C70 H70B 106.9 . . ?
H85A C85 H85B 107.4 . . ?
C84 C85 H85A 108.3 . . ?
C84 C85 H85B 108.3 . . ?
C86 C85 H85A 108.3 . . ?
C86 C85 H85B 108.3 . . ?
C86 C85 C84 116.1(14) . . ?
C83 C84 H84A 108.2 . . ?
C83 C84 H84B 108.2 . . ?
C85 C84 C83 116.4(13) . . ?
C85 C84 H84A 108.2 . . ?
C85 C84 H84B 108.2 . . ?
H84A C84 H84B 107.3 . . ?
C75 C74 C73 123.6(12) . . ?
C75 C74 H74A 106.4 . . ?
C75 C74 H74B 106.4 . . ?
C73 C74 H74A 106.4 . . ?
C73 C74 H74B 106.4 . . ?
H74A C74 H74B 106.5 . . ?
H88A C88 H88B 107.3 . . ?
C87 C88 H88A 108.1 . . ?
C87 C88 H88B 108.1 . . ?
C89 C88 H88A 108.1 . . ?
C89 C88 H88B 108.1 . . ?
C89 C88 C87 116.7(16) . . ?
H64A C64 H64B 109.5 . . ?
H64A C64 H64C 109.5 . . ?
H64B C64 H64C 109.5 . . ?
C63 C64 H64A 109.5 . . ?
C63 C64 H64B 109.5 . . ?
C63 C64 H64C 109.5 . . ?
C83 C82 C81 116.1(12) . . ?
C83 C82 H82A 108.3 . . ?
C83 C82 H82B 108.3 . . ?
C81 C82 H82A 108.3 . . ?
C81 C82 H82B 108.3 . . ?
H82A C82 H82B 107.4 . . ?
C75 C76 H76A 107.0 . . ?
C75 C76 H76B 107.0 . . ?
C75 C76 C77 121.1(15) . . ?
H76A C76 H76B 106.8 . . ?
C77 C76 H76A 107.0 . . ?
C77 C76 H76B 107.0 . . ?
C76 C77 H77A 109.5 . . ?
C76 C77 H77B 109.5 . . ?
C76 C77 H77C 109.5 . . ?
H77A C77 H77B 109.5 . . ?
H77A C77 H77C 109.5 . . ?
H77B C77 H77C 109.5 . . ?
C85 C86 H86A 108.1 . . ?
C85 C86 H86B 108.1 . . ?
H86A C86 H86B 107.3 . . ?
C87 C86 C85 117.0(15) . . ?
C87 C86 H86A 108.1 . . ?
C87 C86 H86B 108.1 . . ?
H90A C90 H90B 109.5 . . ?
H90A C90 H90C 109.5 . . ?
H90B C90 H90C 109.5 . . ?
C89 C90 H90A 109.5 . . ?
C89 C90 H90B 109.5 . . ?
C89 C90 H90C 109.5 . . ?
C62 C63 C64 119.3(13) . . ?
C62 C63 H63A 107.5 . . ?
C62 C63 H63B 107.5 . . ?
C64 C63 H63A 107.5 . . ?
C64 C63 H63B 107.5 . . ?
H63A C63 H63B 107.0 . . ?
C88 C87 H87A 107.9 . . ?
C88 C87 H87B 107.9 . . ?
C86 C87 C88 117.7(15) . . ?
C86 C87 H87A 107.9 . . ?
C86 C87 H87B 107.9 . . ?
H87A C87 H87B 107.2 . . ?
C88 C89 C90 115.5(18) . . ?
C88 C89 H89A 108.4 . . ?
C88 C89 H89B 108.4 . . ?
C90 C89 H89A 108.4 . . ?
C90 C89 H89B 108.4 . . ?
H89A C89 H89B 107.5 . . ?
O9 S2 O10 112.5(3) . . ?
O9 S2 O11 112.9(3) . . ?
O9 S2 C93 105.4(3) . . ?
O10 S2 C93 107.0(3) . . ?
O11 S2 O10 112.8(3) . . ?
O11 S2 C93 105.4(3) . . ?
C94 O12 C95 114.1(5) . . ?
C120 O14 C121 119.6(6) . . ?
C107 O13 C108 116.5(6) . . ?
O14 C120 C133 124.1(7) . . ?
O14 C120 C107 116.2(6) . . ?
C107 C120 C133 119.6(7) . . ?
C120 C133 H133 120.1 . . ?
C134 C133 C120 119.7(7) . . ?
C134 C133 H133 120.1 . . ?
O13 C107 C94 118.1(6) . . ?
C120 C107 O13 120.4(6) . . ?
C120 C107 C94 121.4(7) . . ?
O12 C95 H95A 109.8 . . ?
O12 C95 H95B 109.8 . . ?
O12 C95 C96 109.2(7) . . ?
H95A C95 H95B 108.3 . . ?
C96 C95 H95A 109.8 . . ?
C96 C95 H95B 109.8 . . ?
C133 C134 H134 119.4 . . ?
C133 C134 C93 121.3(7) . . ?
C93 C134 H134 119.4 . . ?
C134 C93 S2 120.6(5) . . ?
C134 C93 C94 118.7(6) . . ?
C94 C93 S2 120.7(5) . . ?
O12 C94 C107 120.2(6) . . ?
O12 C94 C93 120.5(6) . . ?
C107 C94 C93 119.3(6) . . ?
C95 C96 H96A 107.4 . . ?
C95 C96 H96B 107.4 . . ?
H96A C96 H96B 106.9 . . ?
C97 C96 C95 119.8(10) . . ?
C97 C96 H96A 107.4 . . ?
C97 C96 H96B 107.4 . . ?
O13 C108 H10A 110.0 . . ?
O13 C108 H10B 110.0 . . ?
O13 C108 C109 108.6(8) . . ?
H10A C108 H10B 108.4 . . ?
C109 C108 H10A 110.0 . . ?
C109 C108 H10B 110.0 . . ?
O14 C121 H12A 110.3 . . ?
O14 C121 H12B 110.3 . . ?
O14 C121 C122 106.9(7) . . ?
H12A C121 H12B 108.6 . . ?
C122 C121 H12A 110.3 . . ?
C122 C121 H12B 110.3 . . ?
H99A C99 H99B 106.7 . . ?
C98 C99 H99A 106.9 . . ?
C98 C99 H99B 106.9 . . ?
C100 C99 H99A 106.9 . . ?
C100 C99 H99B 106.9 . . ?
C100 C99 C98 121.6(12) . . ?
C121 C122 H12C 108.5 . . ?
C121 C122 H12D 108.5 . . ?
C121 C122 C123 115.3(9) . . ?
H12C C122 H12D 107.5 . . ?
C123 C122 H12C 108.5 . . ?
C123 C122 H12D 108.5 . . ?
H12E C124 H12F 107.6 . . ?
C123 C124 H12E 108.7 . . ?
C123 C124 H12F 108.7 . . ?
C125 C124 H12E 108.7 . . ?
C125 C124 H12F 108.7 . . ?
C125 C124 C123 114.3(11) . . ?
C108 C109 H10C 107.8 . . ?
C108 C109 H10D 107.8 . . ?
C108 C109 C110 117.9(9) . . ?
H10C C109 H10D 107.2 . . ?
C110 C109 H10C 107.8 . . ?
C110 C109 H10D 107.8 . . ?
C122 C123 C124 113.1(10) . . ?
C122 C123 H12G 109.0 . . ?
C122 C123 H12H 109.0 . . ?
C124 C123 H12G 109.0 . . ?
C124 C123 H12H 109.0 . . ?
H12G C123 H12H 107.8 . . ?
C109 C110 H11A 108.0 . . ?
C109 C110 H11B 108.0 . . ?
H11A C110 H11B 107.2 . . ?
C111 C110 C109 117.2(10) . . ?
C111 C110 H11A 108.0 . . ?
C111 C110 H11B 108.0 . . ?
C99 C98 H98A 107.4 . . ?
C99 C98 H98B 107.4 . . ?
H98A C98 H98B 106.9 . . ?
C97 C98 C99 119.6(11) . . ?
C97 C98 H98A 107.4 . . ?
C97 C98 H98B 107.4 . . ?
H11C C112 H11D 106.8 . . ?
C111 C112 H11C 107.2 . . ?
C111 C112 H11D 107.2 . . ?
C113 C112 H11C 107.2 . . ?
C113 C112 H11D 107.2 . . ?
C113 C112 C111 120.4(11) . . ?
C124 C125 H12I 108.6 . . ?
C124 C125 H12J 108.6 . . ?
C124 C125 C126 114.8(13) . . ?
H12I C125 H12J 107.5 . . ?
C126 C125 H12I 108.6 . . ?
C126 C125 H12J 108.6 . . ?
H10E C101 H10F 106.9 . . ?
C102 C101 H10E 107.3 . . ?
C102 C101 H10F 107.3 . . ?
C102 C101 C100 119.9(13) . . ?
C100 C101 H10E 107.3 . . ?
C100 C101 H10F 107.3 . . ?
C96 C97 C98 118.3(11) . . ?
C96 C97 H97A 107.7 . . ?
C96 C97 H97B 107.7 . . ?
C98 C97 H97A 107.7 . . ?
C98 C97 H97B 107.7 . . ?
H97A C97 H97B 107.1 . . ?
C125 C126 H12K 108.6 . . ?
C125 C126 H12L 108.6 . . ?
H12K C126 H12L 107.6 . . ?
C127 C126 C125 114.6(13) . . ?
C127 C126 H12K 108.6 . . ?
C127 C126 H12L 108.6 . . ?
H11E C116 H11F 106.5 . . ?
C115 C116 H11E 106.5 . . ?
C115 C116 H11F 106.5 . . ?
C115 C116 C117 123.2(12) . . ?
C117 C116 H11E 106.5 . . ?
C117 C116 H11F 106.5 . . ?
H11G C114 H11H 106.7 . . ?
C115 C114 H11G 106.9 . . ?
C115 C114 H11H 106.9 . . ?
C113 C114 H11G 106.9 . . ?
C113 C114 H11H 106.9 . . ?
C113 C114 C115 121.7(11) . . ?
C116 C115 C114 122.3(11) . . ?
C116 C115 H11I 106.8 . . ?
C116 C115 H11J 106.8 . . ?
C114 C115 H11I 106.8 . . ?
C114 C115 H11J 106.8 . . ?
H11I C115 H11J 106.6 . . ?
H10G C103 H10H 106.6 . . ?
C102 C103 H10G 106.6 . . ?
C102 C103 H10H 106.6 . . ?
C104 C103 H10G 106.6 . . ?
C104 C103 H10H 106.6 . . ?
C104 C103 C102 122.8(13) . . ?
C126 C127 H12M 108.6 . . ?
C126 C127 H12N 108.6 . . ?
C126 C127 C128 114.8(14) . . ?
H12M C127 H12N 107.5 . . ?
C128 C127 H12M 108.6 . . ?
C128 C127 H12N 108.6 . . ?
C116 C117 H11K 107.1 . . ?
C116 C117 H11L 107.1 . . ?
H11K C117 H11L 106.8 . . ?
C118 C117 C116 120.8(14) . . ?
C118 C117 H11K 107.1 . . ?
C118 C117 H11L 107.1 . . ?
H10I C105 H10J 106.4 . . ?
C104 C105 H10I 106.4 . . ?
C104 C105 H10J 106.4 . . ?
C106 C105 H10I 106.4 . . ?
C106 C105 H10J 106.4 . . ?
C106 C105 C104 123.8(15) . . ?
C101 C102 C103 120.3(14) . . ?
C101 C102 H10K 107.3 . . ?
C101 C102 H10L 107.3 . . ?
C103 C102 H10K 107.3 . . ?
C103 C102 H10L 107.3 . . ?
H10K C102 H10L 106.9 . . ?
C99 C100 C101 120.5(14) . . ?
C99 C100 H10M 107.2 . . ?
C99 C100 H10N 107.2 . . ?
C101 C100 H10M 107.2 . . ?
C101 C100 H10N 107.2 . . ?
H10M C100 H10N 106.8 . . ?
C110 C111 H11M 107.0 . . ?
C110 C111 H11N 107.0 . . ?
C112 C111 C110 121.5(12) . . ?
C112 C111 H11M 107.0 . . ?
C112 C111 H11N 107.0 . . ?
H11M C111 H11N 106.7 . . ?
H12O C129 H12P 107.3 . . ?
C128 C129 H12O 108.0 . . ?
C128 C129 H12P 108.0 . . ?
C128 C129 C130 117.2(16) . . ?
C130 C129 H12O 108.0 . . ?
C130 C129 H12P 108.0 . . ?
C127 C128 H12Q 108.4 . . ?
C127 C128 H12R 108.4 . . ?
C129 C128 C127 115.5(14) . . ?
C129 C128 H12Q 108.4 . . ?
C129 C128 H12R 108.4 . . ?
H12Q C128 H12R 107.5 . . ?
C117 C118 H11O 107.2 . . ?
C117 C118 H11P 107.2 . . ?
C117 C118 C119 120.4(15) . . ?
H11O C118 H11P 106.9 . . ?
C119 C118 H11O 107.2 . . ?
C119 C118 H11P 107.2 . . ?
C103 C104 C105 123.5(15) . . ?
C103 C104 H10O 106.5 . . ?
C103 C104 H10P 106.5 . . ?
C105 C104 H10O 106.5 . . ?
C105 C104 H10P 106.5 . . ?
H10O C104 H10P 106.5 . . ?
C129 C130 H13A 108.5 . . ?
C129 C130 H13B 108.5 . . ?
H13A C130 H13B 107.5 . . ?
C131 C130 C129 115.0(16) . . ?
C131 C130 H13A 108.5 . . ?
C131 C130 H13B 108.5 . . ?
C112 C113 H11Q 106.9 . . ?
C112 C113 H11R 106.9 . . ?
C114 C113 C112 121.9(12) . . ?
C114 C113 H11Q 106.9 . . ?
C114 C113 H11R 106.9 . . ?
H11Q C113 H11R 106.7 . . ?
C130 C131 H13C 109.0 . . ?
C130 C131 H13D 109.0 . . ?
C130 C131 C132 112.8(18) . . ?
H13C C131 H13D 107.8 . . ?
C132 C131 H13C 109.0 . . ?
C132 C131 H13D 109.0 . . ?
C118 C119 H11S 109.5 . . ?
C118 C119 H11T 109.5 . . ?
C118 C119 H11U 109.5 . . ?
H11S C119 H11T 109.5 . . ?
H11S C119 H11U 109.5 . . ?
H11T C119 H11U 109.5 . . ?
C105 C106 H10Q 109.5 . . ?
C105 C106 H10R 109.5 . . ?
C105 C106 H10S 109.5 . . ?
H10Q C106 H10R 109.5 . . ?
H10Q C106 H10S 109.5 . . ?
H10R C106 H10S 109.5 . . ?
C131 C132 H13E 109.5 . . ?
C131 C132 H13F 109.5 . . ?
C131 C132 H13G 109.5 . . ?
H13E C132 H13F 109.5 . . ?
H13E C132 H13G 109.5 . . ?
H13F C132 H13G 109.5 . . ?
N5 Pd2 N6 78.1(2) . . ?
C36 Pd2 N5 83.0(3) . . ?
C36 Pd2 N6 161.0(2) . . ?
C42 Pd2 N5 177.9(3) . . ?
C42 Pd2 N6 103.1(3) . . ?
C42 Pd2 C36 95.8(3) . . ?
C38 O2 C39 117.2(6) . . ?
C25 N5 Pd2 119.8(5) . . ?
C25 N5 C34 123.3(6) . . ?
C34 N5 Pd2 116.9(4) . . ?
C26 N6 Pd2 112.9(5) . . ?
C27 N6 Pd2 128.1(6) . . ?
C27 N6 C26 119.0(7) . . ?
C45 N7 C48 125.8(6) . . ?
C44 N7 C45 108.3(6) . . ?
C44 N7 C48 125.9(6) . . ?
C46 N8 C47 127.3(7) . . ?
C44 N8 C46 108.2(7) . . ?
C44 N8 C47 124.5(6) . . ?
C38 C37 H37 119.7 . . ?
C36 C37 H37 119.7 . . ?
C36 C37 C38 120.7(6) . . ?
N5 C25 C26 113.2(6) . . ?
N5 C25 C31 119.5(6) . . ?
C31 C25 C26 127.2(6) . . ?
O2 C38 C37 114.1(6) . . ?
O2 C38 C40 124.5(7) . . ?
C40 C38 C37 121.3(6) . . ?
N6 C26 C25 115.9(6) . . ?
N6 C26 C30 121.4(7) . . ?
C30 C26 C25 122.7(7) . . ?
N7 C45 H45 126.5 . . ?
C46 C45 N7 107.0(7) . . ?
C46 C45 H45 126.5 . . ?
C37 C36 Pd2 131.3(5) . . ?
C37 C36 C35 117.7(6) . . ?
C35 C36 Pd2 110.9(5) . . ?
C26 C30 H30 120.4 . . ?
C29 C30 C26 119.1(8) . . ?
C29 C30 H30 120.4 . . ?
N6 C27 H27 119.0 . . ?
N6 C27 C28 122.0(8) . . ?
C28 C27 H27 119.0 . . ?
N8 C46 H46 125.9 . . ?
C45 C46 N8 108.2(7) . . ?
C45 C46 H46 125.9 . . ?
C27 C28 H28 120.1 . . ?
C27 C28 C29 119.8(7) . . ?
C29 C28 H28 120.1 . . ?
C38 C40 H40 120.7 . . ?
C38 C40 C41 118.6(7) . . ?
C41 C40 H40 120.7 . . ?
C34 C33 H33 120.5 . . ?
C32 C33 H33 120.5 . . ?
C32 C33 C34 119.1(7) . . ?
C25 C31 H31 120.5 . . ?
C25 C31 C32 119.1(6) . . ?
C32 C31 H31 120.5 . . ?
N7 C44 C43 124.3(6) . . ?
N8 C44 N7 108.3(6) . . ?
N8 C44 C43 127.3(6) . . ?
C36 C35 C34 116.6(6) . . ?
C41 C35 C36 120.2(6) . . ?
C41 C35 C34 123.2(6) . . ?
C42 C43 C44 172.9(8) . . ?
C43 C42 Pd2 176.4(6) . . ?
N8 C47 H47A 109.5 . . ?
N8 C47 H47B 109.5 . . ?
N8 C47 H47C 109.5 . . ?
H47A C47 H47B 109.5 . . ?
H47A C47 H47C 109.5 . . ?
H47B C47 H47C 109.5 . . ?
C40 C41 H41 119.3 . . ?
C35 C41 C40 121.4(7) . . ?
C35 C41 H41 119.3 . . ?
C30 C29 H29 120.6 . . ?
C28 C29 C30 118.7(7) . . ?
C28 C29 H29 120.6 . . ?
N5 C34 C33 118.5(6) . . ?
N5 C34 C35 112.5(6) . . ?
C33 C34 C35 129.0(6) . . ?
C33 C32 C31 120.4(7) . . ?
C33 C32 H32 119.8 . . ?
C31 C32 H32 119.8 . . ?
N7 C48 H48A 109.5 . . ?
N7 C48 H48B 109.5 . . ?
N7 C48 H48C 109.5 . . ?
H48A C48 H48B 109.5 . . ?
H48A C48 H48C 109.5 . . ?
H48B C48 H48C 109.5 . . ?
O2 C39 H39A 109.5 . . ?
O2 C39 H39B 109.5 . . ?
O2 C39 H39C 109.5 . . ?
H39A C39 H39B 109.5 . . ?
H39A C39 H39C 109.5 . . ?
H39B C39 H39C 109.5 . . ?
N1 Pd1 N2 78.3(2) . . ?
C18 Pd1 N1 178.0(3) . . ?
C18 Pd1 N2 103.6(2) . . ?
C18 Pd1 C12 95.7(3) . . ?
C12 Pd1 N1 82.4(2) . . ?
C12 Pd1 N2 160.6(2) . . ?
C14 O1 C15 117.4(7) . . ?
C10 N1 Pd1 117.2(4) . . ?
C1 N1 Pd1 120.3(5) . . ?
C1 N1 C10 122.5(6) . . ?
C2 N2 Pd1 113.2(4) . . ?
C3 N2 Pd1 128.8(6) . . ?
C3 N2 C2 118.0(7) . . ?
C20 N3 C21 109.3(7) . . ?
C20 N3 C24 126.1(7) . . ?
C21 N3 C24 124.7(7) . . ?
C20 N4 C23 125.0(6) . . ?
C20 N4 C22 109.8(7) . . ?
C22 N4 C23 125.1(7) . . ?
C19 C18 Pd1 176.3(6) . . ?
N3 C20 N4 106.9(7) . . ?
N3 C20 C19 127.8(7) . . ?
N4 C20 C19 125.2(7) . . ?
C16 C17 H17 119.5 . . ?
C16 C17 C11 121.0(7) . . ?
C11 C17 H17 119.5 . . ?
N1 C10 C9 118.7(6) . . ?
N1 C10 C11 112.2(6) . . ?
C9 C10 C11 129.1(6) . . ?
C17 C16 H16 120.5 . . ?
C14 C16 C17 119.0(7) . . ?
C14 C16 H16 120.5 . . ?
C10 C9 H9 120.4 . . ?
C8 C9 C10 119.1(7) . . ?
C8 C9 H9 120.4 . . ?
C18 C19 C20 172.0(8) . . ?
C17 C11 C10 123.8(6) . . ?
C17 C11 C12 119.9(6) . . ?
C12 C11 C10 116.3(6) . . ?
C11 C12 Pd1 111.8(5) . . ?
C13 C12 Pd1 129.9(5) . . ?
C13 C12 C11 118.2(6) . . ?
N2 C2 C1 114.8(6) . . ?
N2 C2 C6 122.3(7) . . ?
C6 C2 C1 122.9(7) . . ?
C9 C8 H8 119.5 . . ?
C9 C8 C7 121.0(7) . . ?
C7 C8 H8 119.5 . . ?
N4 C23 H23A 109.5 . . ?
N4 C23 H23B 109.5 . . ?
N4 C23 H23C 109.5 . . ?
H23A C23 H23B 109.5 . . ?
H23A C23 H23C 109.5 . . ?
H23B C23 H23C 109.5 . . ?
C8 C7 H7 121.1 . . ?
C1 C7 C8 117.8(7) . . ?
C1 C7 H7 121.1 . . ?
N1 C1 C2 113.4(6) . . ?
N1 C1 C7 120.8(7) . . ?
C7 C1 C2 125.8(6) . . ?
O1 C14 C16 124.5(7) . . ?
O1 C14 C13 113.7(6) . . ?
C16 C14 C13 121.8(7) . . ?
C2 C6 H6 120.5 . . ?
C2 C6 C5 119.1(8) . . ?
C5 C6 H6 120.5 . . ?
N2 C3 H3 118.1 . . ?
N2 C3 C4 123.8(8) . . ?
C4 C3 H3 118.1 . . ?
N4 C22 H22 126.2 . . ?
C21 C22 N4 107.6(7) . . ?
C21 C22 H22 126.2 . . ?
C6 C5 H5 120.2 . . ?
C6 C5 C4 119.6(7) . . ?
C4 C5 H5 120.2 . . ?
N3 C21 H21 126.8 . . ?
C22 C21 N3 106.4(8) . . ?
C22 C21 H21 126.8 . . ?
O1 C15 H15A 109.5 . . ?
O1 C15 H15B 109.5 . . ?
O1 C15 H15C 109.5 . . ?
H15A C15 H15B 109.5 . . ?
H15A C15 H15C 109.5 . . ?
H15B C15 H15C 109.5 . . ?
N3 C24 H24A 109.5 . . ?
N3 C24 H24B 109.5 . . ?
N3 C24 H24C 109.5 . . ?
H24A C24 H24B 109.5 . . ?
H24A C24 H24C 109.5 . . ?
H24B C24 H24C 109.5 . . ?
C3 C4 C5 117.3(8) . . ?
C3 C4 H4 121.3 . . ?
C5 C4 H4 121.3 . . ?
C12 C13 C14 119.9(6) . . ?
C12 C13 H13 120.0 . . ?
C14 C13 H13 120.0 . . ?
Cl1 C49 Cl2 111.2(7) . . ?
Cl1 C49 H49A 109.4 . . ?
Cl1 C49 H49B 109.4 . . ?
Cl2 C49 H49A 109.4 . . ?
Cl2 C49 H49B 109.4 . . ?
H49A C49 H49B 108.0 . . ?
Cl3 C50 H50A 108.9 . . ?
Cl3 C50 H50B 108.9 . . ?
Cl4 C50 Cl3 113.2(8) . . ?
Cl4 C50 H50A 108.9 . . ?
Cl4 C50 H50B 108.9 . . ?
H50A C50 H50B 107.7 . . ?

loop_
_geom_bond_atom_site_label_1
_geom_bond_atom_site_label_2
_geom_bond_distance
_geom_bond_site_symmetry_2
_geom_bond_publ_flag
S1 O3 1.453(5) . ?
S1 O4 1.450(5) . ?
S1 O5 1.450(6) . ?
S1 C51 1.777(7) . ?
O6 C52 1.379(8) . ?
O6 C53 1.452(9) . ?
O7 C65 1.386(8) . ?
O7 C66 1.428(10) . ?
O8 C78 1.360(8) . ?
O8 C79 1.436(10) . ?
C52 C51 1.402(9) . ?
C52 C65 1.377(10) . ?
C51 C92 1.366(10) . ?
C91 H91 0.9500 . ?
C91 C92 1.400(10) . ?
C91 C78 1.395(10) . ?
C92 H92 0.9500 . ?
C65 C78 1.405(10) . ?
C79 H79A 0.9900 . ?
C79 H79B 0.9900 . ?
C79 C80 1.518(11) . ?
C54 H54A 0.9900 . ?
C54 H54B 0.9900 . ?
C54 C53 1.498(11) . ?
C54 C55 1.550(12) . ?
C66 H66A 0.9900 . ?
C66 H66B 0.9900 . ?
C66 C67 1.482(11) . ?
C75 H75A 0.9900 . ?
C75 H75B 0.9900 . ?
C75 C74 1.440(15) . ?
C75 C76 1.443(16) . ?
C67 H67A 0.9900 . ?
C67 H67B 0.9900 . ?
C67 C68 1.487(13) . ?
C80 H80A 0.9900 . ?
C80 H80B 0.9900 . ?
C80 C81 1.510(17) . ?
C83 H83A 0.9900 . ?
C83 H83B 0.9900 . ?
C83 C84 1.497(15) . ?
C83 C82 1.480(19) . ?
C53 H53A 0.9900 . ?
C53 H53B 0.9900 . ?
C81 H81A 0.9900 . ?
C81 H81B 0.9900 . ?
C81 C82 1.520(14) . ?
C71 H71A 0.9900 . ?
C71 H71B 0.9900 . ?
C71 C72 1.465(14) . ?
C71 C70 1.464(14) . ?
C73 H73A 0.9900 . ?
C73 H73B 0.9900 . ?
C73 C72 1.438(15) . ?
C73 C74 1.450(14) . ?
C69 H69A 0.9900 . ?
C69 H69B 0.9900 . ?
C69 C68 1.468(13) . ?
C69 C70 1.462(15) . ?
C68 H68A 0.9900 . ?
C68 H68B 0.9900 . ?
C55 H55A 0.9900 . ?
C55 H55B 0.9900 . ?
C55 C56 1.515(11) . ?
C62 H62A 0.9900 . ?
C62 H62B 0.9900 . ?
C62 C61 1.484(14) . ?
C62 C63 1.457(17) . ?
C58 H58A 0.9900 . ?
C58 H58B 0.9900 . ?
C58 C57 1.481(13) . ?
C58 C59 1.484(15) . ?
C60 H60A 0.9900 . ?
C60 H60B 0.9900 . ?
C60 C59 1.488(14) . ?
C60 C61 1.478(15) . ?
C56 H56A 0.9900 . ?
C56 H56B 0.9900 . ?
C56 C57 1.502(14) . ?
C72 H72A 0.9900 . ?
C72 H72B 0.9900 . ?
C57 H57A 0.9900 . ?
C57 H57B 0.9900 . ?
C59 H59A 0.9900 . ?
C59 H59B 0.9900 . ?
C61 H61A 0.9900 . ?
C61 H61B 0.9900 . ?
C70 H70A 0.9900 . ?
C70 H70B 0.9900 . ?
C85 H85A 0.9900 . ?
C85 H85B 0.9900 . ?
C85 C84 1.495(19) . ?
C85 C86 1.495(17) . ?
C84 H84A 0.9900 . ?
C84 H84B 0.9900 . ?
C74 H74A 0.9900 . ?
C74 H74B 0.9900 . ?
C88 H88A 0.9900 . ?
C88 H88B 0.9900 . ?
C88 C87 1.496(18) . ?
C88 C89 1.48(2) . ?
C64 H64A 0.9800 . ?
C64 H64B 0.9800 . ?
C64 H64C 0.9800 . ?
C64 C63 1.484(17) . ?
C82 H82A 0.9900 . ?
C82 H82B 0.9900 . ?
C76 H76A 0.9900 . ?
C76 H76B 0.9900 . ?
C76 C77 1.454(18) . ?
C77 H77A 0.9800 . ?
C77 H77B 0.9800 . ?
C77 H77C 0.9800 . ?
C86 H86A 0.9900 . ?
C86 H86B 0.9900 . ?
C86 C87 1.48(2) . ?
C90 H90A 0.9800 . ?
C90 H90B 0.9800 . ?
C90 H90C 0.9800 . ?
C90 C89 1.51(2) . ?
C63 H63A 0.9900 . ?
C63 H63B 0.9900 . ?
C87 H87A 0.9900 . ?
C87 H87B 0.9900 . ?
C89 H89A 0.9900 . ?
C89 H89B 0.9900 . ?
S2 O9 1.447(6) . ?
S2 O10 1.451(5) . ?
S2 O11 1.449(5) . ?
S2 C93 1.787(7) . ?
O12 C95 1.451(9) . ?
O12 C94 1.362(8) . ?
O14 C120 1.361(9) . ?
O14 C121 1.437(10) . ?
O13 C107 1.375(8) . ?
O13 C108 1.421(10) . ?
C120 C133 1.402(10) . ?
C120 C107 1.374(10) . ?
C133 H133 0.9500 . ?
C133 C134 1.377(10) . ?
C107 C94 1.395(10) . ?
C95 H95A 0.9900 . ?
C95 H95B 0.9900 . ?
C95 C96 1.495(11) . ?
C134 H134 0.9500 . ?
C134 C93 1.402(10) . ?
C93 C94 1.408(10) . ?
C96 H96A 0.9900 . ?
C96 H96B 0.9900 . ?
C96 C97 1.463(15) . ?
C108 H10A 0.9900 . ?
C108 H10B 0.9900 . ?
C108 C109 1.463(13) . ?
C121 H12A 0.9900 . ?
C121 H12B 0.9900 . ?
C121 C122 1.496(11) . ?
C99 H99A 0.9900 . ?
C99 H99B 0.9900 . ?
C99 C98 1.484(16) . ?
C99 C100 1.428(16) . ?
C122 H12C 0.9900 . ?
C122 H12D 0.9900 . ?
C122 C123 1.514(16) . ?
C124 H12E 0.9900 . ?
C124 H12F 0.9900 . ?
C124 C123 1.523(13) . ?
C124 C125 1.500(19) . ?
C109 H10C 0.9900 . ?
C109 H10D 0.9900 . ?
C109 C110 1.483(14) . ?
C123 H12G 0.9900 . ?
C123 H12H 0.9900 . ?
C110 H11A 0.9900 . ?
C110 H11B 0.9900 . ?
C110 C111 1.474(14) . ?
C98 H98A 0.9900 . ?
C98 H98B 0.9900 . ?
C98 C97 1.478(14) . ?
C112 H11C 0.9900 . ?
C112 H11D 0.9900 . ?
C112 C111 1.456(15) . ?
C112 C113 1.451(14) . ?
C125 H12I 0.9900 . ?
C125 H12J 0.9900 . ?
C125 C126 1.517(15) . ?
C101 H10E 0.9900 . ?
C101 H10F 0.9900 . ?
C101 C102 1.457(16) . ?
C101 C100 1.492(17) . ?
C97 H97A 0.9900 . ?
C97 H97B 0.9900 . ?
C126 H12K 0.9900 . ?
C126 H12L 0.9900 . ?
C126 C127 1.50(2) . ?
C116 H11E 0.9900 . ?
C116 H11F 0.9900 . ?
C116 C115 1.434(15) . ?
C116 C117 1.457(15) . ?
C114 H11G 0.9900 . ?
C114 H11H 0.9900 . ?
C114 C115 1.465(14) . ?
C114 C113 1.448(15) . ?
C115 H11I 0.9900 . ?
C115 H11J 0.9900 . ?
C103 H10G 0.9900 . ?
C103 H10H 0.9900 . ?
C103 C102 1.495(17) . ?
C103 C104 1.424(17) . ?
C127 H12M 0.9900 . ?
C127 H12N 0.9900 . ?
C127 C128 1.526(15) . ?
C117 H11K 0.9900 . ?
C117 H11L 0.9900 . ?
C117 C118 1.451(18) . ?
C105 H10I 0.9900 . ?
C105 H10J 0.9900 . ?
C105 C104 1.451(18) . ?
C105 C106 1.438(19) . ?
C102 H10K 0.9900 . ?
C102 H10L 0.9900 . ?
C100 H10M 0.9900 . ?
C100 H10N 0.9900 . ?
C111 H11M 0.9900 . ?
C111 H11N 0.9900 . ?
C129 H12O 0.9900 . ?
C129 H12P 0.9900 . ?
C129 C128 1.48(2) . ?
C129 C130 1.519(17) . ?
C128 H12Q 0.9900 . ?
C128 H12R 0.9900 . ?
C118 H11O 0.9900 . ?
C118 H11P 0.9900 . ?
C118 C119 1.452(18) . ?
C104 H10O 0.9900 . ?
C104 H10P 0.9900 . ?
C130 H13A 0.9900 . ?
C130 H13B 0.9900 . ?
C130 C131 1.51(2) . ?
C113 H11Q 0.9900 . ?
C113 H11R 0.9900 . ?
C131 H13C 0.9900 . ?
C131 H13D 0.9900 . ?
C131 C132 1.53(2) . ?
C119 H11S 0.9800 . ?
C119 H11T 0.9800 . ?
C119 H11U 0.9800 . ?
C106 H10Q 0.9800 . ?
C106 H10R 0.9800 . ?
C106 H10S 0.9800 . ?
C132 H13E 0.9800 . ?
C132 H13F 0.9800 . ?
C132 H13G 0.9800 . ?
Pd2 N5 1.984(6) . ?
Pd2 N6 2.143(6) . ?
Pd2 C36 1.983(7) . ?
Pd2 C42 1.953(7) . ?
O2 C38 1.363(8) . ?
O2 C39 1.433(9) . ?
N5 C25 1.350(9) . ?
N5 C34 1.350(8) . ?
N6 C26 1.347(9) . ?
N6 C27 1.340(9) . ?
N7 C45 1.385(10) . ?
N7 C44 1.353(9) . ?
N7 C48 1.440(10) . ?
N8 C46 1.375(10) . ?
N8 C44 1.347(9) . ?
N8 C47 1.440(10) . ?
C37 H37 0.9500 . ?
C37 C38 1.401(10) . ?
C37 C36 1.385(10) . ?
C25 C26 1.480(10) . ?
C25 C31 1.375(10) . ?
C38 C40 1.387(10) . ?
C26 C30 1.389(10) . ?
C45 H45 0.9500 . ?
C45 C46 1.355(13) . ?
C36 C35 1.443(9) . ?
C30 H30 0.9500 . ?
C30 C29 1.384(12) . ?
C27 H27 0.9500 . ?
C27 C28 1.373(12) . ?
C46 H46 0.9500 . ?
C28 H28 0.9500 . ?
C28 C29 1.373(12) . ?
C40 H40 0.9500 . ?
C40 C41 1.388(10) . ?
C33 H33 0.9500 . ?
C33 C34 1.405(9) . ?
C33 C32 1.379(10) . ?
C31 H31 0.9500 . ?
C31 C32 1.395(10) . ?
C44 C43 1.410(9) . ?
C35 C41 1.380(9) . ?
C35 C34 1.463(9) . ?
C43 C42 1.205(10) . ?
C47 H47A 0.9800 . ?
C47 H47B 0.9800 . ?
C47 H47C 0.9800 . ?
C41 H41 0.9500 . ?
C29 H29 0.9500 . ?
C32 H32 0.9500 . ?
C48 H48A 0.9800 . ?
C48 H48B 0.9800 . ?
C48 H48C 0.9800 . ?
C39 H39A 0.9800 . ?
C39 H39B 0.9800 . ?
C39 H39C 0.9800 . ?
Pd1 N1 1.980(6) . ?
Pd1 N2 2.136(6) . ?
Pd1 C18 1.954(8) . ?
Pd1 C12 1.979(7) . ?
O1 C14 1.375(9) . ?
O1 C15 1.423(10) . ?
N1 C10 1.352(9) . ?
N1 C1 1.340(9) . ?
N2 C2 1.361(9) . ?
N2 C3 1.336(9) . ?
N3 C20 1.319(10) . ?
N3 C21 1.395(11) . ?
N3 C24 1.462(11) . ?
N4 C20 1.338(10) . ?
N4 C23 1.460(11) . ?
N4 C22 1.358(10) . ?
C18 C19 1.222(10) . ?
C20 C19 1.393(10) . ?
C17 H17 0.9500 . ?
C17 C16 1.381(10) . ?
C17 C11 1.398(9) . ?
C10 C9 1.393(9) . ?
C10 C11 1.460(9) . ?
C16 H16 0.9500 . ?
C16 C14 1.377(11) . ?
C9 H9 0.9500 . ?
C9 C8 1.382(11) . ?
C11 C12 1.430(9) . ?
C12 C13 1.394(9) . ?
C2 C1 1.497(10) . ?
C2 C6 1.380(11) . ?
C8 H8 0.9500 . ?
C8 C7 1.385(11) . ?
C23 H23A 0.9800 . ?
C23 H23B 0.9800 . ?
C23 H23C 0.9800 . ?
C7 H7 0.9500 . ?
C7 C1 1.379(10) . ?
C14 C13 1.402(10) . ?
C6 H6 0.9500 . ?
C6 C5 1.388(12) . ?
C3 H3 0.9500 . ?
C3 C4 1.395(13) . ?
C22 H22 0.9500 . ?
C22 C21 1.330(14) . ?
C5 H5 0.9500 . ?
C5 C4 1.398(13) . ?
C21 H21 0.9500 . ?
C15 H15A 0.9800 . ?
C15 H15B 0.9800 . ?
C15 H15C 0.9800 . ?
C24 H24A 0.9800 . ?
C24 H24B 0.9800 . ?
C24 H24C 0.9800 . ?
C4 H4 0.9500 . ?
C13 H13 0.9500 . ?
Cl1 C49 1.727(12) . ?
Cl2 C49 1.734(12) . ?
C49 H49A 0.9900 . ?
C49 H49B 0.9900 . ?
Cl3 C50 1.734(13) . ?
Cl4 C50 1.716(13) . ?
C50 H50A 0.9900 . ?
C50 H50B 0.9900 . ?

loop_
_geom_torsion_atom_site_label_1
_geom_torsion_atom_site_label_2
_geom_torsion_atom_site_label_3
_geom_torsion_atom_site_label_4
_geom_torsion
_geom_torsion_site_symmetry_1
_geom_torsion_site_symmetry_2
_geom_torsion_site_symmetry_3
_geom_torsion_site_symmetry_4
_geom_torsion_publ_flag
S1 C51 C92 C91 -180.0(6) . . . . ?
O6 C52 C51 S1 -2.4(9) . . . . ?
O6 C52 C51 C92 178.1(6) . . . . ?
O6 C52 C65 O7 7.9(10) . . . . ?
O6 C52 C65 C78 -177.8(6) . . . . ?
O3 S1 C51 C52 -174.0(5) . . . . ?
O3 S1 C51 C92 5.6(7) . . . . ?
O4 S1 C51 C52 66.0(6) . . . . ?
O4 S1 C51 C92 -114.5(6) . . . . ?
O7 C65 C78 O8 -5.4(10) . . . . ?
O7 C65 C78 C91 174.3(7) . . . . ?
O7 C66 C67 C68 -178.3(10) . . . . ?
O5 S1 C51 C52 -54.7(6) . . . . ?
O5 S1 C51 C92 124.8(6) . . . . ?
O8 C79 C80 C81 -64.6(12) . . . . ?
C52 O6 C53 C54 166.1(6) . . . . ?
C52 C51 C92 C91 -0.4(11) . . . . ?
C52 C65 C78 O8 -179.8(7) . . . . ?
C52 C65 C78 C91 -0.1(11) . . . . ?
C51 C52 C65 O7 -173.5(6) . . . . ?
C51 C52 C65 C78 0.8(11) . . . . ?
C92 C91 C78 O8 178.8(7) . . . . ?
C92 C91 C78 C65 -0.8(11) . . . . ?
C65 O7 C66 C67 -175.3(8) . . . . ?
C65 C52 C51 S1 179.0(5) . . . . ?
C65 C52 C51 C92 -0.5(10) . . . . ?
C78 O8 C79 C80 171.2(8) . . . . ?
C78 C91 C92 C51 1.1(12) . . . . ?
C79 O8 C78 C91 7.5(12) . . . . ?
C79 O8 C78 C65 -172.9(8) . . . . ?
C79 C80 C81 C82 168.1(10) . . . . ?
C54 C55 C56 C57 -179.9(10) . . . . ?
C66 O7 C65 C52 -102.2(8) . . . . ?
C66 O7 C65 C78 83.3(9) . . . . ?
C66 C67 C68 C69 171.8(11) . . . . ?
C80 C81 C82 C83 -166.2(11) . . . . ?
C53 O6 C52 C51 102.5(7) . . . . ?
C53 O6 C52 C65 -78.8(8) . . . . ?
C53 C54 C55 C56 -168.4(8) . . . . ?
C68 C69 C70 C71 175.8(14) . . . . ?
C55 C54 C53 O6 -66.3(9) . . . . ?
C55 C56 C57 C58 -173.6(11) . . . . ?
C72 C71 C70 C69 179.0(15) . . . . ?
C72 C73 C74 C75 -179.1(16) . . . . ?
C57 C58 C59 C60 -174.9(13) . . . . ?
C59 C58 C57 C56 -179.5(12) . . . . ?
C59 C60 C61 C62 -176.9(15) . . . . ?
C61 C62 C63 C64 -178.4(18) . . . . ?
C61 C60 C59 C58 -179.5(14) . . . . ?
C70 C71 C72 C73 178.5(16) . . . . ?
C70 C69 C68 C67 178.5(13) . . . . ?
C85 C86 C87 C88 178.2(14) . . . . ?
C84 C83 C82 C81 170.5(12) . . . . ?
C84 C85 C86 C87 -177.5(13) . . . . ?
C74 C75 C76 C77 178.6(18) . . . . ?
C74 C73 C72 C71 -179.3(16) . . . . ?
C82 C83 C84 C85 -173.1(13) . . . . ?
C76 C75 C74 C73 179.5(17) . . . . ?
C86 C85 C84 C83 172.9(13) . . . . ?
C63 C62 C61 C60 -179.1(17) . . . . ?
C87 C88 C89 C90 179.9(15) . . . . ?
C89 C88 C87 C86 -177.8(15) . . . . ?
S2 C93 C94 O12 3.9(9) . . . . ?
S2 C93 C94 C107 -178.2(5) . . . . ?
O12 C95 C96 C97 61.6(11) . . . . ?
O14 C120 C133 C134 -178.1(7) . . . . ?
O14 C120 C107 O13 2.6(10) . . . . ?
O14 C120 C107 C94 179.4(6) . . . . ?
O14 C121 C122 C123 63.2(11) . . . . ?
O9 S2 C93 C134 -126.9(6) . . . . ?
O9 S2 C93 C94 52.2(6) . . . . ?
O13 C107 C94 O12 -7.2(10) . . . . ?
O13 C107 C94 C93 175.0(6) . . . . ?
O13 C108 C109 C110 -178.8(10) . . . . ?
O10 S2 C93 C134 113.1(6) . . . . ?
O10 S2 C93 C94 -67.8(6) . . . . ?
O11 S2 C93 C134 -7.3(6) . . . . ?
O11 S2 C93 C94 171.9(5) . . . . ?
C120 O14 C121 C122 -175.3(8) . . . . ?
C120 C133 C134 C93 -0.4(11) . . . . ?
C120 C107 C94 O12 175.9(6) . . . . ?
C120 C107 C94 C93 -2.0(10) . . . . ?
C133 C120 C107 O13 -175.0(7) . . . . ?
C133 C120 C107 C94 1.8(11) . . . . ?
C133 C134 C93 S2 179.3(6) . . . . ?
C133 C134 C93 C94 0.2(10) . . . . ?
C107 O13 C108 C109 166.2(8) . . . . ?
C107 C120 C133 C134 -0.6(11) . . . . ?
C95 O12 C94 C107 76.3(8) . . . . ?
C95 O12 C94 C93 -105.8(7) . . . . ?
C95 C96 C97 C98 74.6(14) . . . . ?
C134 C93 C94 O12 -176.9(6) . . . . ?
C134 C93 C94 C107 0.9(10) . . . . ?
C94 O12 C95 C96 179.8(7) . . . . ?
C108 O13 C107 C120 -76.5(9) . . . . ?
C108 O13 C107 C94 106.6(8) . . . . ?
C108 C109 C110 C111 -179.2(13) . . . . ?
C121 O14 C120 C133 -6.9(12) . . . . ?
C121 O14 C120 C107 175.6(8) . . . . ?
C121 C122 C123 C124 -178.1(8) . . . . ?
C99 C98 C97 C96 -178.1(11) . . . . ?
C124 C125 C126 C127 173.3(11) . . . . ?
C109 C110 C111 C112 -178.2(14) . . . . ?
C123 C124 C125 C126 -174.2(10) . . . . ?
C98 C99 C100 C101 179.0(14) . . . . ?
C125 C124 C123 C122 169.5(9) . . . . ?
C125 C126 C127 C128 -174.1(11) . . . . ?
C126 C127 C128 C129 178.5(12) . . . . ?
C116 C117 C118 C119 178(2) . . . . ?
C115 C116 C117 C118 178.7(18) . . . . ?
C115 C114 C113 C112 179.3(16) . . . . ?
C117 C116 C115 C114 179.5(17) . . . . ?
C102 C101 C100 C99 178.1(15) . . . . ?
C102 C103 C104 C105 -178.7(17) . . . . ?
C100 C99 C98 C97 -175.6(14) . . . . ?
C100 C101 C102 C103 177.7(15) . . . . ?
C111 C112 C113 C114 -179.9(16) . . . . ?
C129 C130 C131 C132 -179.0(14) . . . . ?
C128 C129 C130 C131 179.2(14) . . . . ?
C104 C103 C102 C101 -178.2(16) . . . . ?
C130 C129 C128 C127 -179.2(13) . . . . ?
C113 C112 C111 C110 -178.3(15) . . . . ?
C113 C114 C115 C116 -178.5(16) . . . . ?
C106 C105 C104 C103 -178.4(19) . . . . ?
Pd2 N5 C25 C26 1.6(7) . . . . ?
Pd2 N5 C25 C31 -179.5(5) . . . . ?
Pd2 N5 C34 C33 178.8(5) . . . . ?
Pd2 N5 C34 C35 -1.0(7) . . . . ?
Pd2 N6 C26 C25 1.6(7) . . . . ?
Pd2 N6 C26 C30 -179.9(5) . . . . ?
Pd2 N6 C27 C28 -178.5(6) . . . . ?
Pd2 C36 C35 C41 176.7(5) . . . . ?
Pd2 C36 C35 C34 -3.5(7) . . . . ?
O2 C38 C40 C41 179.2(6) . . . . ?
N5 C25 C26 N6 -2.1(8) . . . . ?
N5 C25 C26 C30 179.4(6) . . . . ?
N5 C25 C31 C32 1.8(10) . . . . ?
N6 C26 C30 C29 -2.1(11) . . . . ?
N6 C27 C28 C29 -1.1(12) . . . . ?
N7 C45 C46 N8 1.3(9) . . . . ?
C37 C38 C40 C41 -2.1(11) . . . . ?
C37 C36 C35 C41 -0.9(9) . . . . ?
C37 C36 C35 C34 179.0(6) . . . . ?
C25 N5 C34 C33 -1.0(9) . . . . ?
C25 N5 C34 C35 179.1(6) . . . . ?
C25 C26 C30 C29 176.4(7) . . . . ?
C25 C31 C32 C33 -3.2(11) . . . . ?
C38 C37 C36 Pd2 -175.1(5) . . . . ?
C38 C37 C36 C35 1.8(10) . . . . ?
C38 C40 C41 C35 3.1(11) . . . . ?
C26 N6 C27 C28 1.5(11) . . . . ?
C26 C25 C31 C32 -179.5(6) . . . . ?
C26 C30 C29 C28 2.4(11) . . . . ?
C45 N7 C44 N8 0.0(8) . . . . ?
C45 N7 C44 C43 -176.9(7) . . . . ?
C36 C37 C38 O2 178.5(6) . . . . ?
C36 C37 C38 C40 -0.4(10) . . . . ?
C36 C35 C41 C40 -1.6(10) . . . . ?
C36 C35 C34 N5 3.0(8) . . . . ?
C36 C35 C34 C33 -176.9(6) . . . . ?
C27 N6 C26 C25 -178.4(6) . . . . ?
C27 N6 C26 C30 0.2(10) . . . . ?
C27 C28 C29 C30 -0.9(12) . . . . ?
C46 N8 C44 N7 0.8(8) . . . . ?
C46 N8 C44 C43 177.6(7) . . . . ?
C31 C25 C26 N6 179.2(6) . . . . ?
C31 C25 C26 C30 0.6(11) . . . . ?
C44 N7 C45 C46 -0.8(8) . . . . ?
C44 N8 C46 C45 -1.3(9) . . . . ?
C47 N8 C46 C45 -179.1(7) . . . . ?
C47 N8 C44 N7 178.7(7) . . . . ?
C47 N8 C44 C43 -4.5(11) . . . . ?
C41 C35 C34 N5 -177.2(6) . . . . ?
C41 C35 C34 C33 3.0(11) . . . . ?
C34 N5 C25 C26 -178.5(6) . . . . ?
C34 N5 C25 C31 0.3(9) . . . . ?
C34 C33 C32 C31 2.5(11) . . . . ?
C34 C35 C41 C40 178.5(6) . . . . ?
C32 C33 C34 N5 -0.4(10) . . . . ?
C32 C33 C34 C35 179.4(6) . . . . ?
C48 N7 C45 C46 -179.7(7) . . . . ?
C48 N7 C44 N8 178.9(7) . . . . ?
C48 N7 C44 C43 1.9(11) . . . . ?
C39 O2 C38 C37 -175.3(7) . . . . ?
C39 O2 C38 C40 3.5(11) . . . . ?
Pd1 N1 C10 C9 -178.3(5) . . . . ?
Pd1 N1 C10 C11 1.5(7) . . . . ?
Pd1 N1 C1 C2 0.2(8) . . . . ?
Pd1 N1 C1 C7 178.1(5) . . . . ?
Pd1 N2 C2 C1 -0.4(7) . . . . ?
Pd1 N2 C2 C6 179.7(5) . . . . ?
Pd1 N2 C3 C4 179.2(6) . . . . ?
Pd1 C12 C13 C14 175.1(5) . . . . ?
O1 C14 C13 C12 -178.7(6) . . . . ?
N1 C10 C9 C8 -1.2(10) . . . . ?
N1 C10 C11 C17 175.4(6) . . . . ?
N1 C10 C11 C12 -3.3(8) . . . . ?
N2 C2 C1 N1 0.1(9) . . . . ?
N2 C2 C1 C7 -177.6(7) . . . . ?
N2 C2 C6 C5 1.8(11) . . . . ?
N2 C3 C4 C5 0.1(12) . . . . ?
N4 C22 C21 N3 0.4(9) . . . . ?
C20 N3 C21 C22 -0.2(9) . . . . ?
C20 N4 C22 C21 -0.4(9) . . . . ?
C17 C16 C14 O1 179.8(7) . . . . ?
C17 C16 C14 C13 2.0(11) . . . . ?
C17 C11 C12 Pd1 -175.2(5) . . . . ?
C17 C11 C12 C13 1.7(9) . . . . ?
C10 N1 C1 C2 -179.9(6) . . . . ?
C10 N1 C1 C7 -2.0(10) . . . . ?
C10 C9 C8 C7 0.9(11) . . . . ?
C10 C11 C12 Pd1 3.6(7) . . . . ?
C10 C11 C12 C13 -179.5(6) . . . . ?
C16 C17 C11 C10 -179.1(6) . . . . ?
C16 C17 C11 C12 -0.5(10) . . . . ?
C16 C14 C13 C12 -0.7(11) . . . . ?
C9 C10 C11 C17 -4.8(11) . . . . ?
C9 C10 C11 C12 176.4(6) . . . . ?
C9 C8 C7 C1 -1.1(11) . . . . ?
C11 C17 C16 C14 -1.4(11) . . . . ?
C11 C10 C9 C8 179.0(7) . . . . ?
C11 C12 C13 C14 -1.1(10) . . . . ?
C2 N2 C3 C4 -0.1(11) . . . . ?
C2 C6 C5 C4 -1.7(11) . . . . ?
C8 C7 C1 N1 1.6(10) . . . . ?
C8 C7 C1 C2 179.2(7) . . . . ?
C23 N4 C20 N3 -180.0(7) . . . . ?
C23 N4 C20 C19 -2.2(11) . . . . ?
C23 N4 C22 C21 179.9(7) . . . . ?
C1 N1 C10 C9 1.8(9) . . . . ?
C1 N1 C10 C11 -178.4(6) . . . . ?
C1 C2 C6 C5 -178.2(7) . . . . ?
C6 C2 C1 N1 -179.9(6) . . . . ?
C6 C2 C1 C7 2.3(11) . . . . ?
C6 C5 C4 C3 0.8(11) . . . . ?
C3 N2 C2 C1 179.1(6) . . . . ?
C3 N2 C2 C6 -0.9(10) . . . . ?
C22 N4 C20 N3 0.3(8) . . . . ?
C22 N4 C20 C19 178.1(7) . . . . ?
C21 N3 C20 N4 -0.1(8) . . . . ?
C21 N3 C20 C19 -177.8(7) . . . . ?
C15 O1 C14 C16 -4.2(11) . . . . ?
C15 O1 C14 C13 173.8(7) . . . . ?
C24 N3 C20 N4 179.8(7) . . . . ?
C24 N3 C20 C19 2.1(12) . . . . ?
C24 N3 C21 C22 179.9(7) . . . . ?

loop_
_twin_individual_id
_twin_individual_mass_fraction_refined
1 0.520(8)
2 0.480(8)
